data_4081912
loop_
_publ_author_name
'Oba, Makoto'
'Nishiyama, Kozaburo'
'Koguchi, Shinichi'
'Shimada, Shigeru'
'Ando, Wataru'

_publ_section_title
;
 Synthesis and Properties of Tellurinic Anhydride--Tellurone Adducts
;
_journal_issue 21
_journal_name_full Organometallics
_journal_page_first 6620
_journal_paper_doi 10.1021/om400772d
_journal_volume 32
_journal_year 2013
_chemical_formula_moiety 'C120 H184 O10 Te6'
_chemical_formula_sum 'C120 H184 O10 Te6'
_chemical_formula_weight 2552.37
_space_group_IT_number 2
_symmetry_cell_setting triclinic
_symmetry_Int_Tables_number 2
_symmetry_space_group_name_Hall '-P 1'
_symmetry_space_group_name_H-M 'P -1'
_atom_sites_solution_hydrogens geom
_atom_sites_solution_primary heavy
_atom_sites_solution_secondary difmap
_audit_creation_date 2013-09-27
_audit_creation_method 'by CrystalStructure 4.0'
_cell_angle_alpha 94.6230(10)
_cell_angle_beta 93.0820(10)
_cell_angle_gamma 109.7500(10)
_cell_formula_units_Z 2
_cell_length_a 14.8010(10)
_cell_length_b 18.3641(12)
_cell_length_c 25.2862(17)
_cell_measurement_reflns_used 5312
_cell_measurement_temperature 153(2)
_cell_measurement_theta_max 27.68
_cell_measurement_theta_min 2.28
_cell_volume 6423.5(7)
_computing_cell_refinement 'Bruker SMART'
_computing_data_collection 'Bruker SMART'
_computing_data_reduction 'Bruker SAINT'
_computing_publication_material 'CrystalStructure 4.0 (Rigaku, 2010)'
_computing_structure_refinement 'SHELXL97 (Sheldrick, 2008)'
_computing_structure_solution 'DIRDIF99-PATTY (Gould, et al., 1999)'
_diffrn_ambient_temperature 153(2)
_diffrn_detector_area_resol_mean '8.366 [pixels/mm]'
_diffrn_measured_fraction_theta_full 0.974
_diffrn_measured_fraction_theta_max 0.974
_diffrn_measurement_device_type 'CCD area detector'
_diffrn_measurement_method 'phi and omega scans'
_diffrn_radiation_monochromator graphite
_diffrn_radiation_source 'rotating anode'
_diffrn_radiation_type 'Mo K\a'
_diffrn_radiation_wavelength 0.71069
_diffrn_reflns_av_R_equivalents 0.0239
_diffrn_reflns_limit_h_max 18
_diffrn_reflns_limit_h_min -18
_diffrn_reflns_limit_k_max 23
_diffrn_reflns_limit_k_min -23
_diffrn_reflns_limit_l_max 27
_diffrn_reflns_limit_l_min -32
_diffrn_reflns_number 38309
_diffrn_reflns_theta_full 27.00
_diffrn_reflns_theta_max 27.00
_diffrn_standards_number 0
_exptl_absorpt_coefficient_mu 1.394
_exptl_absorpt_correction_T_max 0.885
_exptl_absorpt_correction_T_min 0.787
_exptl_absorpt_correction_type empirical
_exptl_absorpt_process_details
;
SADABS; Sheldrick 1996
;
_exptl_crystal_colour colorless
_exptl_crystal_density_diffrn 1.320
_exptl_crystal_density_method 'not measured'
_exptl_crystal_description prismatic
_exptl_crystal_F_000 2592.00
_exptl_crystal_size_max 0.180
_exptl_crystal_size_mid 0.160
_exptl_crystal_size_min 0.090
_refine_diff_density_max 2.110
_refine_diff_density_min -0.610
_refine_ls_extinction_method none
_refine_ls_goodness_of_fit_ref 1.011
_refine_ls_hydrogen_treatment constr
_refine_ls_number_parameters 1246
_refine_ls_number_reflns 27342
_refine_ls_number_restraints 52
_refine_ls_R_factor_gt 0.0446
_refine_ls_shift/su_max 0.001
_refine_ls_structure_factor_coef Fsqd
_refine_ls_weighting_details 'w = 1/[\s^2^(Fo^2^)+(0.0430P)^2^+4.5000P] where P=(Fo^2^+2Fc^2^)/3'
_refine_ls_weighting_scheme calc
_refine_ls_wR_factor_ref 0.1024
_reflns_number_gt 21392
_reflns_number_total 27340
_reflns_threshold_expression F^2^>2.0\s(F^2^)
_cod_data_source_file om400772d_si_002.cif
_cod_data_source_block General
_cod_original_cell_volume 6423.5(8)
_cod_database_code 4081912

loop_
_symmetry_equiv_pos_site_id
_symmetry_equiv_pos_as_xyz
1 +X,+Y,+Z
2 -X,-Y,-Z

loop_
_atom_site_label
_atom_site_type_symbol
_atom_site_fract_x
_atom_site_fract_y
_atom_site_fract_z
_atom_site_U_iso_or_equiv
_atom_site_adp_type
_atom_site_occupancy
_atom_site_symmetry_multiplicity
_atom_site_calc_flag
_atom_site_refinement_flags
Te(1) Te 0.73030(2) 0.178853(15) 0.238724(10) 0.02254(7) Uani 1.0 2 d .
Te(2) Te 0.754885(19) 0.301754(15) 0.157417(10) 0.02124(6) Uani 1.0 2 d .
Te(3) Te 0.71667(2) 0.308418(16) 0.322671(10) 0.02394(7) Uani 1.0 2 d .
Te(4) Te 0.744781(19) 0.581129(15) 0.242226(10) 0.02211(7) Uani 1.0 2 d .
Te(5) Te 0.600327(19) 0.422983(16) 0.268514(10) 0.02244(7) Uani 1.0 2 d .
Te(6) Te 0.880592(19) 0.488451(15) 0.215429(10) 0.02124(6) Uani 1.0 2 d .
O(1) O 0.8232(2) 0.28520(16) 0.21984(11) 0.0246(7) Uani 1.0 2 d .
O(2) O 0.6887(2) 0.18089(16) 0.16602(10) 0.0244(7) Uani 1.0 2 d .
O(3) O 0.6457(2) 0.24565(16) 0.25859(11) 0.0251(7) Uani 1.0 2 d .
O(4) O 0.7735(2) 0.21645(16) 0.31186(11) 0.0261(7) Uani 1.0 2 d .
O(5) O 0.60875(19) 0.52626(16) 0.23296(11) 0.0239(7) Uani 1.0 2 d .
O(6) O 0.72594(19) 0.49605(16) 0.29409(10) 0.0235(6) Uani 1.0 2 d .
O(7) O 0.87974(19) 0.59712(16) 0.25082(11) 0.0243(7) Uani 1.0 2 d .
O(8) O 0.75788(19) 0.49365(15) 0.18944(10) 0.0221(6) Uani 1.0 2 d .
O(9) O 0.8603(2) 0.40297(15) 0.15743(11) 0.0237(6) Uani 1.0 2 d .
O(10) O 0.6170(2) 0.35818(16) 0.32513(11) 0.0266(7) Uani 1.0 2 d .
C(1) C 0.8383(3) 0.1257(3) 0.22192(16) 0.0258(10) Uani 1.0 2 d .
C(2) C 0.8142(4) 0.0619(3) 0.18290(17) 0.0292(10) Uani 1.0 2 d .
C(3) C 0.8846(4) 0.0282(3) 0.1720(2) 0.0370(12) Uani 1.0 2 d .
C(4) C 0.9760(4) 0.0558(3) 0.1983(2) 0.0357(11) Uani 1.0 2 d .
C(5) C 0.9976(4) 0.1191(3) 0.23628(19) 0.0344(11) Uani 1.0 2 d .
C(6) C 0.9327(4) 0.1560(3) 0.24884(18) 0.0319(11) Uani 1.0 2 d .
C(7) C 0.7174(4) 0.0252(3) 0.15034(18) 0.0325(11) Uani 1.0 2 d .
C(8) C 0.7295(4) 0.0336(3) 0.09099(18) 0.0418(12) Uani 1.0 2 d .
C(9) C 0.6682(4) -0.0601(3) 0.15946(19) 0.0392(12) Uani 1.0 2 d .
C(10) C 1.0527(4) 0.0222(3) 0.1822(3) 0.0493(14) Uani 1.0 2 d .
C(11) C 1.1171(5) 0.0739(4) 0.1451(3) 0.0700(19) Uani 1.0 2 d .
C(12) C 1.1134(5) 0.0117(4) 0.2299(3) 0.068(2) Uani 1.0 2 d .
C(13) C 0.9703(4) 0.2272(3) 0.29049(19) 0.0380(12) Uani 1.0 2 d .
C(14) C 1.0587(4) 0.2873(3) 0.2735(2) 0.0458(13) Uani 1.0 2 d .
C(15) C 0.9905(5) 0.2031(4) 0.3446(2) 0.0607(17) Uani 1.0 2 d .
C(16) C 0.6148(4) 0.0760(3) 0.25431(17) 0.0273(10) Uani 1.0 2 d .
C(17) C 0.6346(4) 0.0286(3) 0.29142(17) 0.0285(10) Uani 1.0 2 d .
C(18) C 0.5614(4) -0.0389(3) 0.30038(18) 0.0344(11) Uani 1.0 2 d .
C(19) C 0.4705(4) -0.0624(3) 0.27472(18) 0.0360(12) Uani 1.0 2 d .
C(20) C 0.4524(4) -0.0146(3) 0.23909(18) 0.0347(11) Uani 1.0 2 d .
C(21) C 0.5210(4) 0.0539(3) 0.22779(17) 0.0302(10) Uani 1.0 2 d .
C(22) C 0.7310(4) 0.0461(3) 0.32405(18) 0.0337(11) Uani 1.0 2 d .
C(23) C 0.7202(4) 0.0605(3) 0.38378(18) 0.0432(13) Uani 1.0 2 d .
C(24) C 0.7753(4) -0.0178(3) 0.3127(2) 0.0438(13) Uani 1.0 2 d .
C(25) C 0.3910(4) -0.1366(3) 0.2852(2) 0.0466(14) Uani 1.0 2 d .
C(26) C 0.3083(5) -0.1194(4) 0.3096(3) 0.079(3) Uani 1.0 2 d .
C(27) C 0.3583(4) -0.1914(3) 0.2347(3) 0.0525(15) Uani 1.0 2 d .
C(28) C 0.4871(4) 0.0997(3) 0.18806(18) 0.0329(11) Uani 1.0 2 d .
C(29) C 0.3987(4) 0.1183(3) 0.2045(3) 0.0477(14) Uani 1.0 2 d .
C(30) C 0.4665(4) 0.0559(4) 0.1326(2) 0.0506(14) Uani 1.0 2 d .
C(31) C 0.8011(3) 0.2624(3) 0.08548(15) 0.0214(9) Uani 1.0 2 d .
C(32) C 0.8968(3) 0.2690(3) 0.07814(16) 0.0239(9) Uani 1.0 2 d .
C(33) C 0.9171(3) 0.2442(3) 0.02818(17) 0.0289(10) Uani 1.0 2 d .
C(34) C 0.8467(4) 0.2122(3) -0.01390(17) 0.0312(10) Uani 1.0 2 d .
C(35) C 0.7531(4) 0.2070(3) -0.00540(17) 0.0319(11) Uani 1.0 2 d .
C(36) C 0.7281(3) 0.2309(3) 0.04352(16) 0.0242(9) Uani 1.0 2 d .
C(37) C 0.9798(3) 0.2981(3) 0.12191(17) 0.0265(10) Uani 1.0 2 d .
C(38) C 1.0266(4) 0.2363(3) 0.12807(19) 0.0374(12) Uani 1.0 2 d .
C(39) C 1.0538(4) 0.3748(3) 0.11065(19) 0.0343(11) Uani 1.0 2 d .
C(40) C 0.8742(4) 0.1800(4) -0.06568(19) 0.0442(13) Uani 1.0 2 d .
C(41) C 0.8799(7) 0.1003(5) -0.0577(3) 0.090(3) Uani 1.0 2 d .
C(42) C 0.8074(5) 0.1745(4) -0.1142(2) 0.0605(17) Uani 1.0 2 d .
C(43) C 0.6236(3) 0.2237(3) 0.04955(17) 0.0307(10) Uani 1.0 2 d .
C(44) C 0.5511(4) 0.1568(3) 0.01308(19) 0.0463(13) Uani 1.0 2 d .
C(45) C 0.6078(4) 0.3007(3) 0.0415(2) 0.0443(13) Uani 1.0 2 d .
C(46) C 0.6669(4) 0.2606(3) 0.39443(17) 0.0310(11) Uani 1.0 2 d .
C(47) C 0.7393(4) 0.2780(3) 0.43685(18) 0.0362(12) Uani 1.0 2 d .
C(48) C 0.7104(5) 0.2562(4) 0.48637(19) 0.0517(15) Uani 1.0 2 d .
C(49) C 0.6167(5) 0.2185(4) 0.4950(2) 0.0516(15) Uani 1.0 2 d .
C(50) C 0.5479(4) 0.2017(4) 0.4527(2) 0.0485(14) Uani 1.0 2 d .
C(51) C 0.5699(4) 0.2215(3) 0.40162(18) 0.0360(12) Uani 1.0 2 d .
C(52) C 0.8451(4) 0.3209(4) 0.4307(2) 0.0427(13) Uani 1.0 2 d .
C(53) C 0.9120(5) 0.2919(5) 0.4651(3) 0.073(2) Uani 1.0 2 d .
C(54) C 0.8693(5) 0.4084(4) 0.4421(3) 0.076(2) Uani 1.0 2 d .
C(55) C 0.5895(6) 0.1953(5) 0.5496(3) 0.085(3) Uani 1.0 2 d .
C(56A) C 0.5245(13) 0.1170(7) 0.5502(5) 0.105(6) Uani 0.76(3) 2 d DP
C(56B) C 0.595(5) 0.1166(15) 0.5563(12) 0.091(12) Uani 0.24(3) 2 d DP
C(57A) C 0.5603(14) 0.2528(8) 0.5804(6) 0.108(6) Uani 0.76(3) 2 d DP
C(57B) C 0.624(5) 0.2596(17) 0.5940(11) 0.100(14) Uani 0.24(3) 2 d DP
C(58) C 0.4894(4) 0.1961(3) 0.35729(19) 0.0374(12) Uani 1.0 2 d .
C(59) C 0.4387(4) 0.1073(3) 0.3525(2) 0.0483(14) Uani 1.0 2 d .
C(60) C 0.4165(4) 0.2374(4) 0.3653(3) 0.0481(14) Uani 1.0 2 d .
C(61) C 0.7527(3) 0.6538(3) 0.17751(17) 0.0257(10) Uani 1.0 2 d .
C(62) C 0.8216(3) 0.7289(3) 0.18382(16) 0.0273(10) Uani 1.0 2 d .
C(63) C 0.8238(4) 0.7775(3) 0.14303(18) 0.0331(11) Uani 1.0 2 d .
C(64) C 0.7615(4) 0.7543(3) 0.09807(18) 0.0325(11) Uani 1.0 2 d .
C(65) C 0.6953(4) 0.6792(3) 0.09292(18) 0.0313(11) Uani 1.0 2 d .
C(66) C 0.6888(3) 0.6266(3) 0.13077(17) 0.0276(10) Uani 1.0 2 d .
C(67) C 0.8996(4) 0.7633(3) 0.23059(17) 0.0295(10) Uani 1.0 2 d .
C(68) C 0.9995(4) 0.7753(3) 0.21131(19) 0.0372(12) Uani 1.0 2 d .
C(69) C 0.8936(4) 0.8377(3) 0.25903(19) 0.0377(12) Uani 1.0 2 d .
C(70) C 0.7703(4) 0.8081(3) 0.05460(19) 0.0389(12) Uani 1.0 2 d .
C(71) C 0.8306(6) 0.7886(5) 0.0121(3) 0.088(3) Uani 1.0 2 d .
C(72) C 0.6745(5) 0.8060(4) 0.0299(3) 0.0574(16) Uani 1.0 2 d .
C(73) C 0.6134(3) 0.5462(3) 0.11765(17) 0.0281(10) Uani 1.0 2 d .
C(74) C 0.6218(4) 0.5078(3) 0.06336(18) 0.0387(12) Uani 1.0 2 d .
C(75) C 0.5123(4) 0.5494(3) 0.1204(2) 0.0405(12) Uani 1.0 2 d .
C(76) C 0.7437(3) 0.6637(3) 0.30841(16) 0.0266(10) Uani 1.0 2 d .
C(77) C 0.8097(3) 0.6804(3) 0.35408(17) 0.0294(10) Uani 1.0 2 d .
C(78) C 0.8092(4) 0.7390(3) 0.39278(17) 0.0343(11) Uani 1.0 2 d .
C(79) C 0.7452(4) 0.7786(3) 0.38974(18) 0.0368(12) Uani 1.0 2 d .
C(80) C 0.6789(4) 0.7588(3) 0.34601(18) 0.0346(11) Uani 1.0 2 d .
C(81) C 0.6762(4) 0.7023(3) 0.30460(17) 0.0296(10) Uani 1.0 2 d .
C(82) C 0.8835(4) 0.6406(3) 0.36564(17) 0.0324(11) Uani 1.0 2 d .
C(83) C 0.9853(4) 0.6963(4) 0.3630(2) 0.0474(14) Uani 1.0 2 d .
C(84) C 0.8740(4) 0.6077(3) 0.41919(18) 0.0398(12) Uani 1.0 2 d .
C(85) C 0.7467(5) 0.8404(3) 0.4346(2) 0.0488(14) Uani 1.0 2 d .
C(86) C 0.8446(5) 0.9046(4) 0.4435(3) 0.0658(19) Uani 1.0 2 d .
C(87) C 0.7160(6) 0.8025(4) 0.4865(3) 0.068(2) Uani 1.0 2 d .
C(88) C 0.5980(4) 0.6868(3) 0.25856(17) 0.0293(10) Uani 1.0 2 d .
C(89) C 0.6051(4) 0.7608(3) 0.2317(2) 0.0400(12) Uani 1.0 2 d .
C(90) C 0.4976(4) 0.6497(3) 0.2776(2) 0.0395(12) Uani 1.0 2 d .
C(91) C 0.4890(3) 0.4409(3) 0.31166(16) 0.0238(9) Uani 1.0 2 d .
C(92) C 0.3979(3) 0.4165(3) 0.28245(16) 0.0238(9) Uani 1.0 2 d .
C(93) C 0.3179(3) 0.4134(3) 0.30994(17) 0.0306(10) Uani 1.0 2 d .
C(94) C 0.3246(4) 0.4340(3) 0.36414(18) 0.0341(11) Uani 1.0 2 d .
C(95) C 0.4159(4) 0.4605(3) 0.39139(18) 0.0311(10) Uani 1.0 2 d .
C(96) C 0.4985(3) 0.4650(3) 0.36657(17) 0.0266(10) Uani 1.0 2 d .
C(97) C 0.3835(4) 0.3910(3) 0.22287(17) 0.0328(11) Uani 1.0 2 d .
C(98) C 0.3555(5) 0.3034(3) 0.2122(2) 0.0558(16) Uani 1.0 2 d .
C(99) C 0.3092(4) 0.4181(4) 0.19400(18) 0.0440(13) Uani 1.0 2 d .
C(100) C 0.2358(4) 0.4278(4) 0.3936(2) 0.0542(16) Uani 1.0 2 d .
C(101) C 0.2224(5) 0.3683(5) 0.4341(3) 0.086(3) Uani 1.0 2 d .
C(102) C 0.2392(5) 0.5066(5) 0.4188(3) 0.086(3) Uani 1.0 2 d .
C(103) C 0.5950(3) 0.4982(3) 0.39998(16) 0.0307(11) Uani 1.0 2 d .
C(104) C 0.6031(4) 0.4450(3) 0.44194(18) 0.0387(12) Uani 1.0 2 d .
C(105) C 0.6092(4) 0.5802(3) 0.42512(19) 0.0398(12) Uani 1.0 2 d .
C(106) C 0.9996(3) 0.5534(3) 0.17499(15) 0.0220(9) Uani 1.0 2 d .
C(107) C 0.9926(3) 0.5638(3) 0.12052(16) 0.0235(9) Uani 1.0 2 d .
C(108) C 1.0784(3) 0.5909(3) 0.09598(16) 0.0260(10) Uani 1.0 2 d .
C(109) C 1.1677(3) 0.6059(3) 0.12251(17) 0.0272(10) Uani 1.0 2 d .
C(110) C 1.1715(3) 0.5991(3) 0.17721(16) 0.0275(10) Uani 1.0 2 d .
C(111) C 1.0893(3) 0.5749(3) 0.20428(16) 0.0224(9) Uani 1.0 2 d .
C(112) C 0.8972(3) 0.5463(3) 0.08729(16) 0.0254(9) Uani 1.0 2 d .
C(113) C 0.8795(4) 0.4780(3) 0.04469(17) 0.0333(11) Uani 1.0 2 d .
C(114) C 0.8947(4) 0.6188(3) 0.06231(18) 0.0338(11) Uani 1.0 2 d .
C(115) C 1.2559(3) 0.6215(3) 0.09119(17) 0.0294(10) Uani 1.0 2 d .
C(116) C 1.2741(4) 0.5452(3) 0.07786(18) 0.0344(11) Uani 1.0 2 d .
C(117) C 1.3471(4) 0.6836(3) 0.1187(2) 0.0422(13) Uani 1.0 2 d .
C(118) C 1.0972(3) 0.5686(3) 0.26431(16) 0.0275(10) Uani 1.0 2 d .
C(119) C 1.1058(4) 0.4907(3) 0.27452(19) 0.0428(13) Uani 1.0 2 d .
C(120) C 1.1789(4) 0.6356(4) 0.29457(19) 0.0461(14) Uani 1.0 2 d .
H(3) H 0.8688 -0.0150 0.1455 0.0444 Uiso 1.0 2 calc R
H(5) H 1.0600 0.1383 0.2547 0.0412 Uiso 1.0 2 calc R
H(7) H 0.6746 0.0544 0.1621 0.0389 Uiso 1.0 2 calc R
H(8A) H 0.6666 0.0101 0.0705 0.0502 Uiso 1.0 2 calc R
H(8B) H 0.7733 0.0072 0.0788 0.0502 Uiso 1.0 2 calc R
H(8C) H 0.7563 0.0889 0.0858 0.0502 Uiso 1.0 2 calc R
H(9A) H 0.6063 -0.0814 0.1378 0.0471 Uiso 1.0 2 calc R
H(9B) H 0.6571 -0.0636 0.1972 0.0471 Uiso 1.0 2 calc R
H(9C) H 0.7095 -0.0898 0.1493 0.0471 Uiso 1.0 2 calc R
H(10) H 1.0194 -0.0301 0.1620 0.0591 Uiso 1.0 2 calc R
H(10A) H 0.1654 0.3654 0.4530 0.1029 Uiso 1.0 2 calc R
H(10B) H 0.2794 0.3843 0.4597 0.1029 Uiso 1.0 2 calc R
H(10C) H 0.2137 0.3172 0.4155 0.1029 Uiso 1.0 2 calc R
H(10D) H 0.1813 0.5004 0.4376 0.1029 Uiso 1.0 2 calc R
H(10E) H 0.2420 0.5413 0.3910 0.1029 Uiso 1.0 2 calc R
H(10F) H 0.2965 0.5290 0.4441 0.1029 Uiso 1.0 2 calc R
H(10G) H 0.5939 0.3931 0.4245 0.0464 Uiso 1.0 2 calc R
H(10H) H 0.5536 0.4413 0.4668 0.0464 Uiso 1.0 2 calc R
H(10I) H 0.6671 0.4663 0.4615 0.0464 Uiso 1.0 2 calc R
H(10J) H 0.6713 0.6012 0.4465 0.0478 Uiso 1.0 2 calc R
H(10K) H 0.5572 0.5783 0.4480 0.0478 Uiso 1.0 2 calc R
H(10L) H 0.6081 0.6137 0.3970 0.0478 Uiso 1.0 2 calc R
H(11A) H 1.1664 0.0522 0.1347 0.0839 Uiso 1.0 2 calc R
H(11B) H 1.1483 0.1263 0.1634 0.0839 Uiso 1.0 2 calc R
H(11C) H 1.0781 0.0764 0.1132 0.0839 Uiso 1.0 2 calc R
H(11D) H 0.8180 0.4682 0.0239 0.0400 Uiso 1.0 2 calc R
H(11E) H 0.8775 0.4315 0.0618 0.0400 Uiso 1.0 2 calc R
H(11F) H 0.9318 0.4905 0.0210 0.0400 Uiso 1.0 2 calc R
H(11G) H 0.8331 0.6068 0.0411 0.0406 Uiso 1.0 2 calc R
H(11H) H 0.9476 0.6355 0.0394 0.0406 Uiso 1.0 2 calc R
H(11I) H 0.9017 0.6607 0.0905 0.0406 Uiso 1.0 2 calc R
H(11J) H 1.3310 0.5550 0.0577 0.0413 Uiso 1.0 2 calc R
H(11K) H 1.2179 0.5079 0.0564 0.0413 Uiso 1.0 2 calc R
H(11L) H 1.2850 0.5237 0.1109 0.0413 Uiso 1.0 2 calc R
H(11M) H 1.4003 0.6901 0.0960 0.0506 Uiso 1.0 2 calc R
H(11N) H 1.3636 0.6674 0.1529 0.0506 Uiso 1.0 2 calc R
H(11O) H 1.3358 0.7330 0.1250 0.0506 Uiso 1.0 2 calc R
H(11P) H 1.0521 0.4486 0.2546 0.0514 Uiso 1.0 2 calc R
H(11Q) H 1.1039 0.4849 0.3127 0.0514 Uiso 1.0 2 calc R
H(11R) H 1.1669 0.4883 0.2628 0.0514 Uiso 1.0 2 calc R
H(12A) H 1.1615 -0.0099 0.2172 0.0817 Uiso 1.0 2 calc R
H(12B) H 1.0716 -0.0239 0.2524 0.0817 Uiso 1.0 2 calc R
H(12C) H 1.1462 0.0622 0.2506 0.0817 Uiso 1.0 2 calc R
H(12D) H 1.1715 0.6850 0.2873 0.0554 Uiso 1.0 2 calc R
H(12E) H 1.2406 0.6343 0.2831 0.0554 Uiso 1.0 2 calc R
H(12F) H 1.1773 0.6307 0.3328 0.0554 Uiso 1.0 2 calc R
H(13) H 0.9189 0.2510 0.2934 0.0456 Uiso 1.0 2 calc R
H(14A) H 1.0438 0.3017 0.2385 0.0549 Uiso 1.0 2 calc R
H(14B) H 1.1108 0.2657 0.2716 0.0549 Uiso 1.0 2 calc R
H(14C) H 1.0790 0.3335 0.2996 0.0549 Uiso 1.0 2 calc R
H(15A) H 0.9318 0.1645 0.3548 0.0729 Uiso 1.0 2 calc R
H(15B) H 1.0112 0.2488 0.3711 0.0729 Uiso 1.0 2 calc R
H(15C) H 1.0416 0.1803 0.3428 0.0729 Uiso 1.0 2 calc R
H(18) H 0.5748 -0.0705 0.3255 0.0413 Uiso 1.0 2 calc R
H(20) H 0.3896 -0.0296 0.2214 0.0416 Uiso 1.0 2 calc R
H(22) H 0.7766 0.0955 0.3131 0.0404 Uiso 1.0 2 calc R
H(23A) H 0.7825 0.0716 0.4040 0.0519 Uiso 1.0 2 calc R
H(23B) H 0.6729 0.0141 0.3954 0.0519 Uiso 1.0 2 calc R
H(23C) H 0.6983 0.1050 0.3900 0.0519 Uiso 1.0 2 calc R
H(24A) H 0.8367 -0.0042 0.3344 0.0526 Uiso 1.0 2 calc R
H(24B) H 0.7863 -0.0222 0.2749 0.0526 Uiso 1.0 2 calc R
H(24C) H 0.7310 -0.0676 0.3216 0.0526 Uiso 1.0 2 calc R
H(25) H 0.4191 -0.1627 0.3115 0.0559 Uiso 1.0 2 calc R
H(26A) H 0.2587 -0.1683 0.3158 0.0946 Uiso 1.0 2 calc R
H(26B) H 0.2808 -0.0920 0.2852 0.0946 Uiso 1.0 2 calc R
H(26C) H 0.3319 -0.0868 0.3435 0.0946 Uiso 1.0 2 calc R
H(27A) H 0.3073 -0.2389 0.2418 0.0630 Uiso 1.0 2 calc R
H(27B) H 0.4129 -0.2045 0.2220 0.0630 Uiso 1.0 2 calc R
H(27C) H 0.3336 -0.1662 0.2075 0.0630 Uiso 1.0 2 calc R
H(28) H 0.5407 0.1502 0.1867 0.0395 Uiso 1.0 2 calc R
H(29A) H 0.3798 0.1475 0.1779 0.0572 Uiso 1.0 2 calc R
H(29B) H 0.4143 0.1495 0.2392 0.0572 Uiso 1.0 2 calc R
H(29C) H 0.3455 0.0697 0.2070 0.0572 Uiso 1.0 2 calc R
H(30A) H 0.4445 0.0859 0.1076 0.0607 Uiso 1.0 2 calc R
H(30B) H 0.4162 0.0050 0.1332 0.0607 Uiso 1.0 2 calc R
H(30C) H 0.5253 0.0486 0.1211 0.0607 Uiso 1.0 2 calc R
H(33) H 0.9818 0.2494 0.0226 0.0346 Uiso 1.0 2 calc R
H(35) H 0.7043 0.1865 -0.0340 0.0383 Uiso 1.0 2 calc R
H(37) H 0.9528 0.3071 0.1562 0.0318 Uiso 1.0 2 calc R
H(38A) H 1.0797 0.2556 0.1562 0.0449 Uiso 1.0 2 calc R
H(38B) H 1.0516 0.2251 0.0944 0.0449 Uiso 1.0 2 calc R
H(38C) H 0.9786 0.1887 0.1375 0.0449 Uiso 1.0 2 calc R
H(39A) H 1.1061 0.3921 0.1392 0.0412 Uiso 1.0 2 calc R
H(39B) H 1.0228 0.4141 0.1089 0.0412 Uiso 1.0 2 calc R
H(39C) H 1.0799 0.3676 0.0766 0.0412 Uiso 1.0 2 calc R
H(40) H 0.9401 0.2150 -0.0721 0.0530 Uiso 1.0 2 calc R
H(41A) H 0.9235 0.1047 -0.0261 0.1075 Uiso 1.0 2 calc R
H(41B) H 0.9041 0.0807 -0.0891 0.1075 Uiso 1.0 2 calc R
H(41C) H 0.8155 0.0643 -0.0527 0.1075 Uiso 1.0 2 calc R
H(42A) H 0.8301 0.1530 -0.1455 0.0726 Uiso 1.0 2 calc R
H(42B) H 0.8066 0.2264 -0.1199 0.0726 Uiso 1.0 2 calc R
H(42C) H 0.7422 0.1404 -0.1089 0.0726 Uiso 1.0 2 calc R
H(43) H 0.6106 0.2129 0.0871 0.0368 Uiso 1.0 2 calc R
H(44A) H 0.4856 0.1554 0.0188 0.0556 Uiso 1.0 2 calc R
H(44B) H 0.5579 0.1075 0.0211 0.0556 Uiso 1.0 2 calc R
H(44C) H 0.5632 0.1646 -0.0241 0.0556 Uiso 1.0 2 calc R
H(45A) H 0.5402 0.2947 0.0456 0.0532 Uiso 1.0 2 calc R
H(45B) H 0.6236 0.3147 0.0057 0.0532 Uiso 1.0 2 calc R
H(45C) H 0.6494 0.3418 0.0680 0.0532 Uiso 1.0 2 calc R
H(48) H 0.7581 0.2682 0.5155 0.0620 Uiso 1.0 2 calc R
H(50) H 0.4825 0.1754 0.4585 0.0582 Uiso 1.0 2 calc R
H(52) H 0.8562 0.3101 0.3927 0.0513 Uiso 1.0 2 calc R
H(53A) H 0.9792 0.3210 0.4597 0.0875 Uiso 1.0 2 calc R
H(53B) H 0.8982 0.2364 0.4547 0.0875 Uiso 1.0 2 calc R
H(53C) H 0.9013 0.2999 0.5027 0.0875 Uiso 1.0 2 calc R
H(54A) H 0.9377 0.4350 0.4379 0.0906 Uiso 1.0 2 calc R
H(54B) H 0.8558 0.4207 0.4786 0.0906 Uiso 1.0 2 calc R
H(54C) H 0.8301 0.4258 0.4170 0.0906 Uiso 1.0 2 calc R
H(56A) H 0.5473 0.0812 0.5283 0.1261 Uiso 0.76(3) 2 calc R
H(56B) H 0.4601 0.1130 0.5357 0.1261 Uiso 0.76(3) 2 calc R
H(56C) H 0.5218 0.1032 0.5869 0.1261 Uiso 0.76(3) 2 calc R
H(56D) H 0.5698 0.0824 0.5231 0.1094 Uiso 0.24(3) 2 calc R
H(56E) H 0.5559 0.0944 0.5851 0.1094 Uiso 0.24(3) 2 calc R
H(56F) H 0.6619 0.1212 0.5652 0.1094 Uiso 0.24(3) 2 calc R
H(57A) H 0.6066 0.3049 0.5780 0.1291 Uiso 0.76(3) 2 calc R
H(57B) H 0.5583 0.2420 0.6178 0.1291 Uiso 0.76(3) 2 calc R
H(57C) H 0.4962 0.2501 0.5662 0.1291 Uiso 0.76(3) 2 calc R
H(57D) H 0.6190 0.3074 0.5816 0.1201 Uiso 0.24(3) 2 calc R
H(57E) H 0.6919 0.2683 0.6053 0.1201 Uiso 0.24(3) 2 calc R
H(57F) H 0.5852 0.2455 0.6240 0.1201 Uiso 0.24(3) 2 calc R
H(58) H 0.5186 0.2099 0.3231 0.0449 Uiso 1.0 2 calc R
H(59A) H 0.3869 0.0917 0.3236 0.0580 Uiso 1.0 2 calc R
H(59B) H 0.4114 0.0920 0.3861 0.0580 Uiso 1.0 2 calc R
H(59C) H 0.4854 0.0815 0.3447 0.0580 Uiso 1.0 2 calc R
H(60A) H 0.3659 0.2197 0.3358 0.0577 Uiso 1.0 2 calc R
H(60B) H 0.4492 0.2937 0.3664 0.0577 Uiso 1.0 2 calc R
H(60C) H 0.3876 0.2253 0.3990 0.0577 Uiso 1.0 2 calc R
H(63) H 0.8706 0.8284 0.1470 0.0397 Uiso 1.0 2 calc R
H(65) H 0.6517 0.6625 0.0618 0.0375 Uiso 1.0 2 calc R
H(67) H 0.8882 0.7240 0.2570 0.0354 Uiso 1.0 2 calc R
H(68A) H 1.0003 0.7262 0.1932 0.0447 Uiso 1.0 2 calc R
H(68B) H 1.0480 0.7920 0.2419 0.0447 Uiso 1.0 2 calc R
H(68C) H 1.0141 0.8152 0.1865 0.0447 Uiso 1.0 2 calc R
H(69A) H 0.8289 0.8276 0.2707 0.0452 Uiso 1.0 2 calc R
H(69B) H 0.9071 0.8781 0.2346 0.0452 Uiso 1.0 2 calc R
H(69C) H 0.9412 0.8551 0.2900 0.0452 Uiso 1.0 2 calc R
H(70) H 0.8058 0.8624 0.0711 0.0466 Uiso 1.0 2 calc R
H(71A) H 0.8926 0.7904 0.0289 0.1060 Uiso 1.0 2 calc R
H(71B) H 0.8417 0.8267 -0.0141 0.1060 Uiso 1.0 2 calc R
H(71C) H 0.7961 0.7364 -0.0059 0.1060 Uiso 1.0 2 calc R
H(72A) H 0.6849 0.8417 0.0022 0.0688 Uiso 1.0 2 calc R
H(72B) H 0.6387 0.8219 0.0574 0.0688 Uiso 1.0 2 calc R
H(72C) H 0.6375 0.7530 0.0141 0.0688 Uiso 1.0 2 calc R
H(73) H 0.6233 0.5128 0.1452 0.0337 Uiso 1.0 2 calc R
H(74A) H 0.5715 0.4564 0.0568 0.0464 Uiso 1.0 2 calc R
H(74B) H 0.6853 0.5023 0.0627 0.0464 Uiso 1.0 2 calc R
H(74C) H 0.6139 0.5401 0.0357 0.0464 Uiso 1.0 2 calc R
H(75A) H 0.4649 0.4969 0.1118 0.0486 Uiso 1.0 2 calc R
H(75B) H 0.5016 0.5835 0.0948 0.0486 Uiso 1.0 2 calc R
H(75C) H 0.5053 0.5697 0.1564 0.0486 Uiso 1.0 2 calc R
H(78) H 0.8553 0.7521 0.4228 0.0411 Uiso 1.0 2 calc R
H(80) H 0.6331 0.7846 0.3438 0.0415 Uiso 1.0 2 calc R
H(82) H 0.8715 0.5963 0.3373 0.0388 Uiso 1.0 2 calc R
H(83A) H 0.9909 0.7169 0.3283 0.0568 Uiso 1.0 2 calc R
H(83B) H 1.0309 0.6686 0.3677 0.0568 Uiso 1.0 2 calc R
H(83C) H 0.9998 0.7392 0.3914 0.0568 Uiso 1.0 2 calc R
H(84A) H 0.8080 0.5719 0.4206 0.0478 Uiso 1.0 2 calc R
H(84B) H 0.8884 0.6504 0.4478 0.0478 Uiso 1.0 2 calc R
H(84C) H 0.9193 0.5798 0.4237 0.0478 Uiso 1.0 2 calc R
H(85) H 0.6983 0.8644 0.4234 0.0586 Uiso 1.0 2 calc R
H(86A) H 0.8433 0.9434 0.4721 0.0790 Uiso 1.0 2 calc R
H(86B) H 0.8598 0.9295 0.4106 0.0790 Uiso 1.0 2 calc R
H(86C) H 0.8939 0.8824 0.4534 0.0790 Uiso 1.0 2 calc R
H(87A) H 0.7190 0.8445 0.5139 0.0815 Uiso 1.0 2 calc R
H(87B) H 0.7634 0.7787 0.4968 0.0815 Uiso 1.0 2 calc R
H(87C) H 0.6528 0.7654 0.4797 0.0815 Uiso 1.0 2 calc R
H(88) H 0.6079 0.6485 0.2311 0.0352 Uiso 1.0 2 calc R
H(89A) H 0.5541 0.7480 0.2025 0.0480 Uiso 1.0 2 calc R
H(89B) H 0.6681 0.7812 0.2175 0.0480 Uiso 1.0 2 calc R
H(89C) H 0.5974 0.8001 0.2579 0.0480 Uiso 1.0 2 calc R
H(90A) H 0.4487 0.6399 0.2477 0.0474 Uiso 1.0 2 calc R
H(90B) H 0.4869 0.6850 0.3058 0.0474 Uiso 1.0 2 calc R
H(90C) H 0.4931 0.6004 0.2916 0.0474 Uiso 1.0 2 calc R
H(93) H 0.2563 0.3966 0.2907 0.0367 Uiso 1.0 2 calc R
H(95) H 0.4218 0.4761 0.4285 0.0373 Uiso 1.0 2 calc R
H(97) H 0.4465 0.4150 0.2077 0.0394 Uiso 1.0 2 calc R
H(98A) H 0.3467 0.2884 0.1737 0.0669 Uiso 1.0 2 calc R
H(98B) H 0.2952 0.2782 0.2280 0.0669 Uiso 1.0 2 calc R
H(98C) H 0.4065 0.2871 0.2280 0.0669 Uiso 1.0 2 calc R
H(99A) H 0.3026 0.4002 0.1560 0.0528 Uiso 1.0 2 calc R
H(99B) H 0.3304 0.4751 0.1988 0.0528 Uiso 1.0 2 calc R
H(99C) H 0.2469 0.3965 0.2087 0.0528 Uiso 1.0 2 calc R
H(100) H 0.1786 0.4079 0.3667 0.0650 Uiso 1.0 2 calc R
H(103) H 0.6472 0.5020 0.3756 0.0368 Uiso 1.0 2 calc R
H(108) H 1.0751 0.5995 0.0595 0.0312 Uiso 1.0 2 calc R
H(110) H 1.2326 0.6116 0.1965 0.0329 Uiso 1.0 2 calc R
H(112) H 0.8442 0.5316 0.1116 0.0305 Uiso 1.0 2 calc R
H(115) H 1.2407 0.6399 0.0568 0.0352 Uiso 1.0 2 calc R
H(118) H 1.0357 0.5700 0.2782 0.0330 Uiso 1.0 2 calc R
H(55A) H 0.6509 0.1966 0.5690 0.1018 Uiso 0.76(3) 2 calc R
H(55B) H 0.5185 0.1846 0.5466 0.1018 Uiso 0.24(3) 2 calc R

loop_
_atom_site_aniso_label
_atom_site_aniso_U_11
_atom_site_aniso_U_22
_atom_site_aniso_U_33
_atom_site_aniso_U_12
_atom_site_aniso_U_13
_atom_site_aniso_U_23
Te(1) 0.02202(15) 0.02159(14) 0.02425(14) 0.00668(11) 0.00496(11) 0.00548(11)
Te(2) 0.01923(14) 0.02176(14) 0.02287(14) 0.00654(11) 0.00398(10) 0.00402(11)
Te(3) 0.02367(15) 0.02601(15) 0.02338(14) 0.00932(12) 0.00403(11) 0.00501(11)
Te(4) 0.02024(14) 0.02421(14) 0.02323(14) 0.00882(11) 0.00443(11) 0.00330(11)
Te(5) 0.02059(14) 0.02553(15) 0.02183(14) 0.00841(11) 0.00310(11) 0.00310(11)
Te(6) 0.01853(14) 0.02224(14) 0.02297(14) 0.00645(11) 0.00345(10) 0.00394(11)
O(1) 0.0224(16) 0.0223(15) 0.0274(16) 0.0052(13) 0.0019(12) 0.0050(12)
O(2) 0.0249(16) 0.0233(16) 0.0227(15) 0.0049(13) 0.0034(12) 0.0038(12)
O(3) 0.0219(16) 0.0250(16) 0.0308(16) 0.0106(13) 0.0043(13) 0.0048(13)
O(4) 0.0284(17) 0.0288(17) 0.0234(15) 0.0119(14) 0.0029(13) 0.0062(13)
O(5) 0.0189(15) 0.0283(16) 0.0259(15) 0.0088(13) 0.0035(12) 0.0061(12)
O(6) 0.0189(15) 0.0247(16) 0.0250(15) 0.0053(13) -0.0009(12) 0.0026(12)
O(7) 0.0178(15) 0.0250(16) 0.0305(16) 0.0074(13) 0.0041(12) 0.0027(13)
O(8) 0.0218(16) 0.0237(15) 0.0201(14) 0.0085(13) -0.0022(12) -0.0023(12)
O(9) 0.0214(16) 0.0179(15) 0.0289(16) 0.0030(12) 0.0037(12) 0.0024(12)
O(10) 0.0314(18) 0.0290(17) 0.0233(16) 0.0135(14) 0.0072(13) 0.0080(13)
C(1) 0.028(3) 0.024(3) 0.029(3) 0.0115(19) 0.0078(19) 0.0078(18)
C(2) 0.032(3) 0.021(3) 0.035(3) 0.007(2) 0.007(2) 0.0061(19)
C(3) 0.040(3) 0.022(3) 0.050(3) 0.011(3) 0.014(3) 0.001(2)
C(4) 0.026(3) 0.025(3) 0.058(4) 0.009(2) 0.012(3) 0.009(3)
C(5) 0.025(3) 0.035(3) 0.044(3) 0.011(2) 0.003(2) 0.006(3)
C(6) 0.029(3) 0.031(3) 0.037(3) 0.011(2) 0.007(2) 0.009(2)
C(7) 0.036(3) 0.024(3) 0.038(3) 0.012(2) 0.008(2) -0.001(2)
C(8) 0.047(4) 0.037(3) 0.039(3) 0.013(3) 0.001(3) 0.001(3)
C(9) 0.037(3) 0.032(3) 0.042(3) 0.004(3) 0.002(3) -0.000(3)
C(10) 0.037(3) 0.027(3) 0.085(5) 0.012(3) 0.014(3) 0.004(3)
C(11) 0.056(5) 0.055(4) 0.104(6) 0.023(4) 0.036(4) 0.001(4)
C(12) 0.039(4) 0.043(4) 0.128(6) 0.023(3) 0.009(4) 0.003(4)
C(13) 0.028(3) 0.043(3) 0.043(3) 0.015(3) -0.000(3) -0.004(3)
C(14) 0.047(4) 0.031(3) 0.053(4) 0.007(3) -0.001(3) -0.000(3)
C(15) 0.057(4) 0.067(5) 0.044(4) 0.005(4) -0.004(3) 0.003(3)
C(16) 0.028(3) 0.024(3) 0.029(3) 0.0073(19) 0.0042(19) 0.0047(18)
C(17) 0.037(3) 0.020(3) 0.029(3) 0.008(2) 0.012(2) 0.0037(18)
C(18) 0.043(3) 0.031(3) 0.032(3) 0.012(3) 0.010(3) 0.010(2)
C(19) 0.044(3) 0.027(3) 0.031(3) 0.003(3) 0.014(3) 0.004(2)
C(20) 0.030(3) 0.033(3) 0.036(3) 0.005(2) 0.005(2) 0.001(2)
C(21) 0.030(3) 0.028(3) 0.030(3) 0.006(2) 0.005(2) 0.0061(19)
C(22) 0.033(3) 0.030(3) 0.037(3) 0.009(3) 0.005(2) 0.011(2)
C(23) 0.053(4) 0.037(3) 0.037(3) 0.012(3) -0.002(3) 0.009(3)
C(24) 0.048(4) 0.040(3) 0.051(4) 0.023(3) 0.004(3) 0.015(3)
C(25) 0.048(4) 0.032(3) 0.047(4) -0.005(3) 0.012(3) 0.007(3)
C(26) 0.075(5) 0.048(4) 0.098(6) -0.005(4) 0.051(5) 0.007(4)
C(27) 0.050(4) 0.034(3) 0.061(4) -0.002(3) 0.005(3) 0.005(3)
C(28) 0.026(3) 0.032(3) 0.038(3) 0.005(2) 0.001(2) 0.013(2)
C(29) 0.036(3) 0.048(4) 0.062(4) 0.014(3) 0.005(3) 0.020(3)
C(30) 0.047(4) 0.060(4) 0.041(3) 0.014(3) -0.003(3) 0.013(3)
C(31) 0.025(3) 0.019(2) 0.021(2) 0.0079(18) 0.0059(17) 0.0040(16)
C(32) 0.025(3) 0.020(2) 0.025(3) 0.0049(18) 0.0031(18) 0.0066(17)
C(33) 0.020(3) 0.030(3) 0.034(3) 0.0052(19) 0.0063(19) 0.004(2)
C(34) 0.032(3) 0.031(3) 0.030(3) 0.010(2) 0.008(2) 0.001(2)
C(35) 0.032(3) 0.031(3) 0.027(3) 0.004(2) -0.0014(19) -0.0018(19)
C(36) 0.024(3) 0.023(3) 0.023(3) 0.0039(18) 0.0016(17) 0.0020(17)
C(37) 0.019(3) 0.031(3) 0.029(3) 0.0077(19) 0.0038(18) 0.0030(19)
C(38) 0.035(3) 0.044(3) 0.040(3) 0.020(3) 0.007(3) 0.012(3)
C(39) 0.027(3) 0.032(3) 0.040(3) 0.006(2) -0.003(2) -0.001(2)
C(40) 0.039(3) 0.052(4) 0.038(3) 0.014(3) 0.007(3) -0.007(3)
C(41) 0.138(8) 0.086(6) 0.068(5) 0.070(6) 0.032(5) -0.007(4)
C(42) 0.052(4) 0.086(5) 0.035(3) 0.017(4) 0.008(3) -0.012(3)
C(43) 0.021(3) 0.042(3) 0.028(3) 0.009(2) 0.0028(18) 0.007(2)
C(44) 0.035(3) 0.057(4) 0.037(3) 0.005(3) -0.003(3) 0.002(3)
C(45) 0.034(3) 0.061(4) 0.046(3) 0.025(3) 0.003(3) 0.016(3)
C(46) 0.041(3) 0.035(3) 0.025(3) 0.019(3) 0.011(2) 0.012(2)
C(47) 0.044(3) 0.040(3) 0.028(3) 0.019(3) 0.004(3) 0.006(2)
C(48) 0.065(5) 0.064(4) 0.025(3) 0.021(4) -0.002(3) 0.006(3)
C(49) 0.065(5) 0.063(4) 0.027(3) 0.019(4) 0.012(3) 0.014(3)
C(50) 0.047(4) 0.057(4) 0.041(3) 0.012(3) 0.024(3) 0.014(3)
C(51) 0.047(4) 0.032(3) 0.034(3) 0.016(3) 0.015(3) 0.010(2)
C(52) 0.036(3) 0.060(4) 0.032(3) 0.018(3) -0.002(3) 0.004(3)
C(53) 0.057(5) 0.124(7) 0.046(4) 0.043(5) -0.009(3) 0.013(4)
C(54) 0.055(5) 0.062(5) 0.096(6) 0.005(4) 0.013(4) -0.012(4)
C(55) 0.106(7) 0.100(6) 0.041(4) 0.019(5) 0.027(4) 0.026(4)
C(56A) 0.114(12) 0.125(8) 0.049(6) -0.003(8) 0.016(8) 0.039(6)
C(56B) 0.12(4) 0.090(16) 0.044(17) 0.01(2) 0.02(3) 0.038(14)
C(57A) 0.149(15) 0.151(10) 0.042(7) 0.067(11) 0.043(8) 0.027(7)
C(57B) 0.16(4) 0.117(19) 0.032(16) 0.05(3) 0.03(2) 0.015(11)
C(58) 0.032(3) 0.039(3) 0.039(3) 0.006(3) 0.015(3) 0.011(3)
C(59) 0.045(4) 0.047(4) 0.049(4) 0.007(3) 0.018(3) 0.009(3)
C(60) 0.041(4) 0.048(4) 0.056(4) 0.013(3) 0.016(3) 0.015(3)
C(61) 0.022(3) 0.029(3) 0.030(3) 0.0124(19) 0.0070(18) 0.0086(19)
C(62) 0.024(3) 0.033(3) 0.027(3) 0.012(2) 0.0062(18) 0.0040(19)
C(63) 0.028(3) 0.032(3) 0.042(3) 0.011(2) 0.011(2) 0.011(2)
C(64) 0.032(3) 0.042(3) 0.034(3) 0.024(3) 0.008(2) 0.011(3)
C(65) 0.024(3) 0.040(3) 0.035(3) 0.016(3) 0.0032(19) 0.009(2)
C(66) 0.021(3) 0.033(3) 0.034(3) 0.015(2) 0.0069(19) 0.006(2)
C(67) 0.028(3) 0.029(3) 0.032(3) 0.009(2) 0.0035(19) 0.0078(19)
C(68) 0.028(3) 0.037(3) 0.044(3) 0.008(3) -0.000(3) 0.006(3)
C(69) 0.039(3) 0.028(3) 0.042(3) 0.006(3) 0.009(3) 0.002(2)
C(70) 0.041(3) 0.040(3) 0.042(3) 0.017(3) 0.004(3) 0.020(3)
C(71) 0.104(7) 0.134(7) 0.074(5) 0.080(6) 0.053(5) 0.074(5)
C(72) 0.055(4) 0.062(4) 0.063(4) 0.027(4) 0.001(3) 0.029(3)
C(73) 0.020(3) 0.037(3) 0.027(3) 0.009(2) -0.0007(18) 0.0068(19)
C(74) 0.036(3) 0.038(3) 0.041(3) 0.013(3) 0.001(3) 0.002(3)
C(75) 0.023(3) 0.051(4) 0.048(3) 0.014(3) 0.002(3) 0.006(3)
C(76) 0.023(3) 0.028(3) 0.027(3) 0.0070(19) 0.0043(18) 0.0010(18)
C(77) 0.022(3) 0.033(3) 0.033(3) 0.009(2) 0.0058(19) 0.003(2)
C(78) 0.039(3) 0.033(3) 0.026(3) 0.007(3) -0.001(2) 0.001(2)
C(79) 0.046(4) 0.033(3) 0.032(3) 0.013(3) 0.010(3) 0.003(2)
C(80) 0.037(3) 0.031(3) 0.040(3) 0.015(3) 0.012(3) 0.007(2)
C(81) 0.029(3) 0.031(3) 0.030(3) 0.010(2) 0.0090(19) 0.0072(19)
C(82) 0.028(3) 0.041(3) 0.028(3) 0.013(3) -0.0001(19) -0.002(2)
C(83) 0.031(3) 0.059(4) 0.052(4) 0.015(3) 0.004(3) 0.006(3)
C(84) 0.036(3) 0.047(3) 0.040(3) 0.019(3) 0.000(3) 0.008(3)
C(85) 0.070(5) 0.040(4) 0.041(3) 0.027(3) 0.003(3) -0.005(3)
C(86) 0.093(6) 0.038(4) 0.060(4) 0.019(4) -0.011(4) -0.009(3)
C(87) 0.112(6) 0.071(5) 0.035(4) 0.044(5) 0.028(4) 0.003(3)
C(88) 0.033(3) 0.032(3) 0.029(3) 0.019(2) 0.0061(19) 0.0017(19)
C(89) 0.042(3) 0.040(3) 0.046(3) 0.023(3) 0.006(3) 0.011(3)
C(90) 0.030(3) 0.042(3) 0.047(3) 0.013(3) 0.005(3) 0.003(3)
C(91) 0.023(3) 0.026(3) 0.025(3) 0.0110(19) 0.0027(17) 0.0049(18)
C(92) 0.022(3) 0.023(3) 0.026(3) 0.0078(18) 0.0001(18) 0.0066(18)
C(93) 0.020(3) 0.041(3) 0.029(3) 0.009(2) -0.0022(18) 0.005(2)
C(94) 0.027(3) 0.049(3) 0.029(3) 0.016(3) 0.006(2) 0.008(3)
C(95) 0.026(3) 0.041(3) 0.027(3) 0.012(3) 0.0032(19) 0.003(2)
C(96) 0.022(3) 0.029(3) 0.028(3) 0.0080(19) 0.0012(18) 0.0042(19)
C(97) 0.030(3) 0.042(3) 0.025(3) 0.011(3) 0.0007(19) 0.003(2)
C(98) 0.079(5) 0.049(4) 0.036(3) 0.020(4) -0.002(3) -0.008(3)
C(99) 0.040(3) 0.071(4) 0.027(3) 0.027(3) -0.001(3) 0.007(3)
C(100) 0.025(3) 0.107(6) 0.030(3) 0.025(3) 0.002(3) -0.003(3)
C(101) 0.034(4) 0.167(8) 0.044(4) 0.012(5) 0.014(3) 0.037(5)
C(102) 0.066(5) 0.162(8) 0.049(4) 0.076(6) -0.009(4) -0.033(5)
C(103) 0.021(3) 0.045(3) 0.023(3) 0.008(2) 0.0020(18) -0.005(2)
C(104) 0.037(3) 0.053(4) 0.030(3) 0.020(3) -0.001(2) 0.008(3)
C(105) 0.033(3) 0.046(3) 0.035(3) 0.008(3) 0.006(3) -0.001(3)
C(106) 0.024(3) 0.018(2) 0.024(3) 0.0055(17) 0.0067(17) 0.0061(17)
C(107) 0.020(3) 0.023(3) 0.028(3) 0.0074(18) 0.0034(17) 0.0023(18)
C(108) 0.027(3) 0.029(3) 0.023(3) 0.0086(19) 0.0050(18) 0.0075(18)
C(109) 0.025(3) 0.027(3) 0.028(3) 0.0075(19) 0.0050(18) 0.0026(18)
C(110) 0.021(3) 0.032(3) 0.028(3) 0.0064(19) -0.0018(18) 0.0064(19)
C(111) 0.019(3) 0.022(3) 0.026(3) 0.0069(17) 0.0003(17) 0.0037(17)
C(112) 0.021(3) 0.032(3) 0.024(3) 0.0100(19) 0.0040(17) 0.0052(18)
C(113) 0.025(3) 0.045(3) 0.028(3) 0.010(3) 0.0011(19) 0.005(2)
C(114) 0.030(3) 0.041(3) 0.036(3) 0.017(3) 0.004(2) 0.015(3)
C(115) 0.022(3) 0.037(3) 0.029(3) 0.008(2) 0.0039(18) 0.008(2)
C(116) 0.028(3) 0.047(3) 0.031(3) 0.015(3) 0.009(2) 0.011(3)
C(117) 0.026(3) 0.048(4) 0.047(3) 0.004(3) 0.010(3) 0.007(3)
C(118) 0.020(3) 0.034(3) 0.028(3) 0.0067(19) 0.0024(18) 0.0076(19)
C(119) 0.053(4) 0.049(4) 0.035(3) 0.028(3) 0.000(3) 0.015(3)
C(120) 0.033(3) 0.059(4) 0.030(3) -0.002(3) -0.005(3) -0.004(3)

loop_
_atom_type_symbol
_atom_type_description
_atom_type_scat_dispersion_real
_atom_type_scat_dispersion_imag
_atom_type_scat_source
C C 0.0033 0.0016
;
International Tables for Crystallography
(1992, Vol. C, Tables 4.2.6.8 and 6.1.1.4)
;
H H 0.0000 0.0000
;
International Tables for Crystallography
(1992, Vol. C, Table 6.1.1.4)
;
O O 0.0106 0.0060
;
International Tables for Crystallography
(1992, Vol. C, Tables 4.2.6.8 and 6.1.1.4)
;
Te Te -0.5308 1.6751
;
International Tables for Crystallography
(1992, Vol. C, Tables 4.2.6.8 and 6.1.1.4)
;

loop_
_geom_angle_atom_site_label_1
_geom_angle_atom_site_label_2
_geom_angle_atom_site_label_3
_geom_angle
_geom_angle_publ_flag
Te(2) Te(1) Te(3) 85.656(12) yes
Te(2) Te(1) O(1) 37.23(8) yes
Te(2) Te(1) O(2) 42.34(8) yes
Te(2) Te(1) O(3) 71.61(8) yes
Te(2) Te(1) O(4) 117.62(9) yes
Te(2) Te(1) C(1) 104.88(11) yes
Te(2) Te(1) C(16) 134.80(13) yes
Te(3) Te(1) O(1) 72.31(9) yes
Te(3) Te(1) O(2) 117.86(10) yes
Te(3) Te(1) O(3) 37.34(7) yes
Te(3) Te(1) O(4) 42.07(11) yes
Te(3) Te(1) C(1) 135.25(10) yes
Te(3) Te(1) C(16) 103.92(13) yes
O(1) Te(1) O(2) 76.89(11) yes
O(1) Te(1) O(3) 82.19(12) yes
O(1) Te(1) O(4) 86.88(11) yes
O(1) Te(1) C(1) 90.04(14) yes
O(1) Te(1) C(16) 170.28(17) yes
O(2) Te(1) O(3) 86.59(13) yes
O(2) Te(1) O(4) 158.36(14) yes
O(2) Te(1) C(1) 96.35(15) yes
O(2) Te(1) C(16) 97.68(14) yes
O(3) Te(1) O(4) 76.99(13) yes
O(3) Te(1) C(1) 170.87(12) yes
O(3) Te(1) C(16) 89.50(16) yes
O(4) Te(1) C(1) 97.90(15) yes
O(4) Te(1) C(16) 96.19(14) yes
C(1) Te(1) C(16) 98.64(18) yes
Te(1) Te(2) O(1) 40.80(8) yes
Te(1) Te(2) O(2) 37.12(7) yes
Te(1) Te(2) O(9) 128.21(9) yes
Te(1) Te(2) C(31) 109.75(12) yes
O(1) Te(2) O(2) 75.32(11) yes
O(1) Te(2) O(9) 87.45(12) yes
O(1) Te(2) C(31) 112.20(16) yes
O(2) Te(2) O(9) 157.72(13) yes
O(2) Te(2) C(31) 85.04(13) yes
O(9) Te(2) C(31) 88.63(13) yes
Te(1) Te(3) O(3) 40.65(10) yes
Te(1) Te(3) O(4) 37.04(8) yes
Te(1) Te(3) O(10) 128.48(8) yes
Te(1) Te(3) C(46) 110.61(13) yes
O(3) Te(3) O(4) 75.33(13) yes
O(3) Te(3) O(10) 87.83(13) yes
O(3) Te(3) C(46) 113.65(14) yes
O(4) Te(3) O(10) 157.35(10) yes
O(4) Te(3) C(46) 85.85(17) yes
O(10) Te(3) C(46) 87.22(18) yes
Te(5) Te(4) Te(6) 85.737(12) yes
Te(5) Te(4) O(5) 42.26(10) yes
Te(5) Te(4) O(6) 37.23(7) yes
Te(5) Te(4) O(7) 118.16(9) yes
Te(5) Te(4) O(8) 71.90(7) yes
Te(5) Te(4) C(61) 134.80(10) yes
Te(5) Te(4) C(76) 104.33(11) yes
Te(6) Te(4) O(5) 117.87(10) yes
Te(6) Te(4) O(6) 71.46(9) yes
Te(6) Te(4) O(7) 42.20(9) yes
Te(6) Te(4) O(8) 37.50(8) yes
Te(6) Te(4) C(61) 104.84(14) yes
Te(6) Te(4) C(76) 133.63(13) yes
O(5) Te(4) O(6) 77.12(12) yes
O(5) Te(4) O(7) 158.71(13) yes
O(5) Te(4) O(8) 86.63(12) yes
O(5) Te(4) C(61) 97.35(14) yes
O(5) Te(4) C(76) 97.13(15) yes
O(6) Te(4) O(7) 86.97(12) yes
O(6) Te(4) O(8) 81.66(11) yes
O(6) Te(4) C(61) 170.21(13) yes
O(6) Te(4) C(76) 89.48(15) yes
O(7) Te(4) O(8) 77.02(11) yes
O(7) Te(4) C(61) 96.22(15) yes
O(7) Te(4) C(76) 96.79(15) yes
O(8) Te(4) C(61) 90.03(15) yes
O(8) Te(4) C(76) 169.39(16) yes
C(61) Te(4) C(76) 99.29(17) yes
Te(4) Te(5) O(5) 37.13(7) yes
Te(4) Te(5) O(6) 40.66(9) yes
Te(4) Te(5) O(10) 127.98(8) yes
Te(4) Te(5) C(91) 110.63(11) yes
O(5) Te(5) O(6) 75.48(12) yes
O(5) Te(5) O(10) 157.59(10) yes
O(5) Te(5) C(91) 86.82(15) yes
O(6) Te(5) O(10) 87.33(12) yes
O(6) Te(5) C(91) 112.41(13) yes
O(10) Te(5) C(91) 86.59(16) yes
Te(4) Te(6) O(7) 37.28(8) yes
Te(4) Te(6) O(8) 40.71(8) yes
Te(4) Te(6) O(9) 128.04(9) yes
Te(4) Te(6) C(106) 112.22(13) yes
O(7) Te(6) O(8) 75.39(11) yes
O(7) Te(6) O(9) 156.56(12) yes
O(7) Te(6) C(106) 86.79(14) yes
O(8) Te(6) O(9) 87.33(12) yes
O(8) Te(6) C(106) 114.44(15) yes
O(9) Te(6) C(106) 86.11(13) yes
Te(1) O(1) Te(2) 101.97(11) yes
Te(1) O(2) Te(2) 100.55(11) yes
Te(1) O(3) Te(3) 102.01(14) yes
Te(1) O(4) Te(3) 100.89(15) yes
Te(4) O(5) Te(5) 100.61(14) yes
Te(4) O(6) Te(5) 102.11(13) yes
Te(4) O(7) Te(6) 100.51(11) yes
Te(4) O(8) Te(6) 101.79(11) yes
Te(2) O(9) Te(6) 120.89(15) yes
Te(3) O(10) Te(5) 120.77(15) yes
Te(1) C(1) C(2) 118.7(4) yes
Te(1) C(1) C(6) 121.1(4) yes
C(2) C(1) C(6) 120.1(5) yes
C(1) C(2) C(3) 118.4(4) yes
C(1) C(2) C(7) 125.5(5) yes
C(3) C(2) C(7) 116.1(4) yes
C(2) C(3) C(4) 122.4(5) yes
C(3) C(4) C(5) 117.8(5) yes
C(3) C(4) C(10) 120.8(5) yes
C(5) C(4) C(10) 121.2(5) yes
C(4) C(5) C(6) 123.3(5) yes
C(1) C(6) C(5) 118.0(4) yes
C(1) C(6) C(13) 125.8(5) yes
C(5) C(6) C(13) 116.2(4) yes
C(2) C(7) C(8) 110.3(4) yes
C(2) C(7) C(9) 112.2(5) yes
C(8) C(7) C(9) 110.9(4) yes
C(4) C(10) C(11) 109.6(5) yes
C(4) C(10) C(12) 113.0(5) yes
C(11) C(10) C(12) 110.3(5) yes
C(6) C(13) C(14) 110.9(4) yes
C(6) C(13) C(15) 110.5(5) yes
C(14) C(13) C(15) 111.1(4) yes
Te(1) C(16) C(17) 118.4(3) yes
Te(1) C(16) C(21) 122.2(4) yes
C(17) C(16) C(21) 119.5(4) yes
C(16) C(17) C(18) 118.6(5) yes
C(16) C(17) C(22) 125.2(4) yes
C(18) C(17) C(22) 116.1(5) yes
C(17) C(18) C(19) 123.2(5) yes
C(18) C(19) C(20) 117.2(4) yes
C(18) C(19) C(25) 122.5(5) yes
C(20) C(19) C(25) 120.4(5) yes
C(19) C(20) C(21) 123.6(5) yes
C(16) C(21) C(20) 118.0(5) yes
C(16) C(21) C(28) 126.0(4) yes
C(20) C(21) C(28) 116.0(4) yes
C(17) C(22) C(23) 110.6(5) yes
C(17) C(22) C(24) 112.3(4) yes
C(23) C(22) C(24) 111.7(5) yes
C(19) C(25) C(26) 111.7(5) yes
C(19) C(25) C(27) 110.0(5) yes
C(26) C(25) C(27) 112.2(5) yes
C(21) C(28) C(29) 112.5(4) yes
C(21) C(28) C(30) 110.5(5) yes
C(29) C(28) C(30) 110.3(5) yes
Te(2) C(31) C(32) 124.3(3) yes
Te(2) C(31) C(36) 114.9(4) yes
C(32) C(31) C(36) 120.7(4) yes
C(31) C(32) C(33) 117.9(4) yes
C(31) C(32) C(37) 124.6(4) yes
C(33) C(32) C(37) 117.4(4) yes
C(32) C(33) C(34) 122.8(5) yes
C(33) C(34) C(35) 117.8(5) yes
C(33) C(34) C(40) 118.9(5) yes
C(35) C(34) C(40) 123.2(4) yes
C(34) C(35) C(36) 122.3(4) yes
C(31) C(36) C(35) 118.5(5) yes
C(31) C(36) C(43) 122.4(4) yes
C(35) C(36) C(43) 119.1(4) yes
C(32) C(37) C(38) 110.2(4) yes
C(32) C(37) C(39) 111.1(4) yes
C(38) C(37) C(39) 111.1(4) yes
C(34) C(40) C(41) 107.8(5) yes
C(34) C(40) C(42) 114.9(6) yes
C(41) C(40) C(42) 110.3(5) yes
C(36) C(43) C(44) 113.5(5) yes
C(36) C(43) C(45) 111.0(4) yes
C(44) C(43) C(45) 110.5(5) yes
Te(3) C(46) C(47) 114.3(4) yes
Te(3) C(46) C(51) 124.1(4) yes
C(47) C(46) C(51) 121.3(5) yes
C(46) C(47) C(48) 117.4(5) yes
C(46) C(47) C(52) 122.9(5) yes
C(48) C(47) C(52) 119.7(5) yes
C(47) C(48) C(49) 122.9(5) yes
C(48) C(49) C(50) 118.3(5) yes
C(48) C(49) C(55) 120.6(6) yes
C(50) C(49) C(55) 121.1(6) yes
C(49) C(50) C(51) 122.9(5) yes
C(46) C(51) C(50) 117.1(5) yes
C(46) C(51) C(58) 124.3(5) yes
C(50) C(51) C(58) 118.5(5) yes
C(47) C(52) C(53) 112.4(5) yes
C(47) C(52) C(54) 110.7(6) yes
C(53) C(52) C(54) 111.5(5) yes
C(49) C(55) C(56A) 115.0(7) yes
C(49) C(55) C(56B) 110.7(16) yes
C(49) C(55) C(57A) 112.3(9) yes
C(49) C(55) C(57B) 115.2(13) yes
C(56A) C(55) C(56B) 42(3) yes
C(56A) C(55) C(57A) 113.3(11) yes
C(56A) C(55) C(57B) 129.3(15) yes
C(56B) C(55) C(57A) 136.8(17) yes
C(56B) C(55) C(57B) 121(2) yes
C(57A) C(55) C(57B) 38(3) yes
C(55) C(56A) C(56B) 72.2(17) yes
C(55) C(56B) C(56A) 66(3) yes
C(55) C(57A) C(57B) 73(3) yes
C(55) C(57B) C(57A) 69(2) yes
C(51) C(58) C(59) 110.4(5) yes
C(51) C(58) C(60) 111.9(5) yes
C(59) C(58) C(60) 110.4(4) yes
Te(4) C(61) C(62) 118.1(3) yes
Te(4) C(61) C(66) 121.0(3) yes
C(62) C(61) C(66) 120.8(5) yes
C(61) C(62) C(63) 118.3(4) yes
C(61) C(62) C(67) 125.9(4) yes
C(63) C(62) C(67) 115.8(4) yes
C(62) C(63) C(64) 122.7(4) yes
C(63) C(64) C(65) 117.4(5) yes
C(63) C(64) C(70) 120.1(4) yes
C(65) C(64) C(70) 122.4(4) yes
C(64) C(65) C(66) 123.9(4) yes
C(61) C(66) C(65) 116.9(4) yes
C(61) C(66) C(73) 126.6(5) yes
C(65) C(66) C(73) 116.5(4) yes
C(62) C(67) C(68) 110.0(4) yes
C(62) C(67) C(69) 112.3(5) yes
C(68) C(67) C(69) 112.0(4) yes
C(64) C(70) C(71) 109.6(6) yes
C(64) C(70) C(72) 113.3(5) yes
C(71) C(70) C(72) 110.7(5) yes
C(66) C(73) C(74) 112.7(4) yes
C(66) C(73) C(75) 111.0(5) yes
C(74) C(73) C(75) 109.7(4) yes
Te(4) C(76) C(77) 121.7(4) yes
Te(4) C(76) C(81) 118.3(3) yes
C(77) C(76) C(81) 120.0(4) yes
C(76) C(77) C(78) 117.9(5) yes
C(76) C(77) C(82) 126.3(5) yes
C(78) C(77) C(82) 115.8(4) yes
C(77) C(78) C(79) 123.4(5) yes
C(78) C(79) C(80) 117.6(5) yes
C(78) C(79) C(85) 120.6(5) yes
C(80) C(79) C(85) 121.8(6) yes
C(79) C(80) C(81) 122.7(6) yes
C(76) C(81) C(80) 118.4(4) yes
C(76) C(81) C(88) 125.1(4) yes
C(80) C(81) C(88) 116.5(5) yes
C(77) C(82) C(83) 110.8(5) yes
C(77) C(82) C(84) 112.4(5) yes
C(83) C(82) C(84) 110.0(4) yes
C(79) C(85) C(86) 111.2(5) yes
C(79) C(85) C(87) 110.6(5) yes
C(86) C(85) C(87) 111.7(5) yes
C(81) C(88) C(89) 112.4(4) yes
C(81) C(88) C(90) 110.6(4) yes
C(89) C(88) C(90) 111.1(5) yes
Te(5) C(91) C(92) 114.4(3) yes
Te(5) C(91) C(96) 124.5(4) yes
C(92) C(91) C(96) 120.5(5) yes
C(91) C(92) C(93) 118.1(4) yes
C(91) C(92) C(97) 122.8(4) yes
C(93) C(92) C(97) 119.0(4) yes
C(92) C(93) C(94) 122.6(4) yes
C(93) C(94) C(95) 117.8(5) yes
C(93) C(94) C(100) 121.6(4) yes
C(95) C(94) C(100) 120.6(4) yes
C(94) C(95) C(96) 122.7(5) yes
C(91) C(96) C(95) 118.2(4) yes
C(91) C(96) C(103) 123.7(4) yes
C(95) C(96) C(103) 118.0(4) yes
C(92) C(97) C(98) 110.9(4) yes
C(92) C(97) C(99) 112.7(5) yes
C(98) C(97) C(99) 110.0(4) yes
C(94) C(100) C(101) 110.4(6) yes
C(94) C(100) C(102) 111.6(5) yes
C(101) C(100) C(102) 112.3(5) yes
C(96) C(103) C(104) 111.3(4) yes
C(96) C(103) C(105) 109.9(5) yes
C(104) C(103) C(105) 111.6(4) yes
Te(6) C(106) C(107) 123.5(3) yes
Te(6) C(106) C(111) 114.7(3) yes
C(107) C(106) C(111) 121.1(4) yes
C(106) C(107) C(108) 117.5(4) yes
C(106) C(107) C(112) 123.6(4) yes
C(108) C(107) C(112) 118.9(4) yes
C(107) C(108) C(109) 122.8(4) yes
C(108) C(109) C(110) 117.6(4) yes
C(108) C(109) C(115) 119.6(4) yes
C(110) C(109) C(115) 122.6(4) yes
C(109) C(110) C(111) 122.3(4) yes
C(106) C(111) C(110) 118.2(4) yes
C(106) C(111) C(118) 121.3(4) yes
C(110) C(111) C(118) 120.4(4) yes
C(107) C(112) C(113) 111.3(4) yes
C(107) C(112) C(114) 110.3(4) yes
C(113) C(112) C(114) 111.0(4) yes
C(109) C(115) C(116) 109.1(4) yes
C(109) C(115) C(117) 114.7(4) yes
C(116) C(115) C(117) 110.3(5) yes
C(111) C(118) C(119) 110.1(4) yes
C(111) C(118) C(120) 113.1(4) yes
C(119) C(118) C(120) 111.3(5) yes
C(2) C(3) H(3) 118.810 no
C(4) C(3) H(3) 118.803 no
C(4) C(5) H(5) 118.341 no
C(6) C(5) H(5) 118.338 no
C(2) C(7) H(7) 107.744 no
C(8) C(7) H(7) 107.732 no
C(9) C(7) H(7) 107.746 no
C(7) C(8) H(8A) 109.472 no
C(7) C(8) H(8B) 109.472 no
C(7) C(8) H(8C) 109.480 no
H(8A) C(8) H(8B) 109.472 no
H(8A) C(8) H(8C) 109.456 no
H(8B) C(8) H(8C) 109.474 no
C(7) C(9) H(9A) 109.471 no
C(7) C(9) H(9B) 109.476 no
C(7) C(9) H(9C) 109.470 no
H(9A) C(9) H(9B) 109.470 no
H(9A) C(9) H(9C) 109.468 no
H(9B) C(9) H(9C) 109.473 no
C(4) C(10) H(10) 107.921 no
C(11) C(10) H(10) 107.933 no
C(12) C(10) H(10) 107.920 no
C(10) C(11) H(11A) 109.466 no
C(10) C(11) H(11B) 109.470 no
C(10) C(11) H(11C) 109.470 no
H(11A) C(11) H(11B) 109.472 no
H(11A) C(11) H(11C) 109.474 no
H(11B) C(11) H(11C) 109.475 no
C(10) C(12) H(12A) 109.475 no
C(10) C(12) H(12B) 109.472 no
C(10) C(12) H(12C) 109.484 no
H(12A) C(12) H(12B) 109.463 no
H(12A) C(12) H(12C) 109.472 no
H(12B) C(12) H(12C) 109.463 no
C(6) C(13) H(13) 108.060 no
C(14) C(13) H(13) 108.051 no
C(15) C(13) H(13) 108.075 no
C(13) C(14) H(14A) 109.474 no
C(13) C(14) H(14B) 109.466 no
C(13) C(14) H(14C) 109.477 no
H(14A) C(14) H(14B) 109.461 no
H(14A) C(14) H(14C) 109.482 no
H(14B) C(14) H(14C) 109.468 no
C(13) C(15) H(15A) 109.478 no
C(13) C(15) H(15B) 109.475 no
C(13) C(15) H(15C) 109.480 no
H(15A) C(15) H(15B) 109.460 no
H(15A) C(15) H(15C) 109.469 no
H(15B) C(15) H(15C) 109.466 no
C(17) C(18) H(18) 118.385 no
C(19) C(18) H(18) 118.382 no
C(19) C(20) H(20) 118.215 no
C(21) C(20) H(20) 118.224 no
C(17) C(22) H(22) 107.330 no
C(23) C(22) H(22) 107.311 no
C(24) C(22) H(22) 107.328 no
C(22) C(23) H(23A) 109.472 no
C(22) C(23) H(23B) 109.459 no
C(22) C(23) H(23C) 109.459 no
H(23A) C(23) H(23B) 109.481 no
H(23A) C(23) H(23C) 109.481 no
H(23B) C(23) H(23C) 109.476 no
C(22) C(24) H(24A) 109.474 no
C(22) C(24) H(24B) 109.471 no
C(22) C(24) H(24C) 109.471 no
H(24A) C(24) H(24B) 109.477 no
H(24A) C(24) H(24C) 109.470 no
H(24B) C(24) H(24C) 109.465 no
C(19) C(25) H(25) 107.570 no
C(26) C(25) H(25) 107.559 no
C(27) C(25) H(25) 107.578 no
C(25) C(26) H(26A) 109.480 no
C(25) C(26) H(26B) 109.477 no
C(25) C(26) H(26C) 109.478 no
H(26A) C(26) H(26B) 109.466 no
H(26A) C(26) H(26C) 109.456 no
H(26B) C(26) H(26C) 109.469 no
C(25) C(27) H(27A) 109.474 no
C(25) C(27) H(27B) 109.467 no
C(25) C(27) H(27C) 109.478 no
H(27A) C(27) H(27B) 109.461 no
H(27A) C(27) H(27C) 109.479 no
H(27B) C(27) H(27C) 109.467 no
C(21) C(28) H(28) 107.819 no
C(29) C(28) H(28) 107.829 no
C(30) C(28) H(28) 107.828 no
C(28) C(29) H(29A) 109.461 no
C(28) C(29) H(29B) 109.468 no
C(28) C(29) H(29C) 109.471 no
H(29A) C(29) H(29B) 109.478 no
H(29A) C(29) H(29C) 109.467 no
H(29B) C(29) H(29C) 109.483 no
C(28) C(30) H(30A) 109.471 no
C(28) C(30) H(30B) 109.477 no
C(28) C(30) H(30C) 109.468 no
H(30A) C(30) H(30B) 109.464 no
H(30A) C(30) H(30C) 109.477 no
H(30B) C(30) H(30C) 109.470 no
C(32) C(33) H(33) 118.598 no
C(34) C(33) H(33) 118.607 no
C(34) C(35) H(35) 118.858 no
C(36) C(35) H(35) 118.867 no
C(32) C(37) H(37) 108.103 no
C(38) C(37) H(37) 108.092 no
C(39) C(37) H(37) 108.107 no
C(37) C(38) H(38A) 109.477 no
C(37) C(38) H(38B) 109.468 no
C(37) C(38) H(38C) 109.472 no
H(38A) C(38) H(38B) 109.465 no
H(38A) C(38) H(38C) 109.472 no
H(38B) C(38) H(38C) 109.474 no
C(37) C(39) H(39A) 109.468 no
C(37) C(39) H(39B) 109.472 no
C(37) C(39) H(39C) 109.467 no
H(39A) C(39) H(39B) 109.469 no
H(39A) C(39) H(39C) 109.468 no
H(39B) C(39) H(39C) 109.483 no
C(34) C(40) H(40) 107.896 no
C(41) C(40) H(40) 107.891 no
C(42) C(40) H(40) 107.889 no
C(40) C(41) H(41A) 109.473 no
C(40) C(41) H(41B) 109.477 no
C(40) C(41) H(41C) 109.472 no
H(41A) C(41) H(41B) 109.470 no
H(41A) C(41) H(41C) 109.473 no
H(41B) C(41) H(41C) 109.462 no
C(40) C(42) H(42A) 109.470 no
C(40) C(42) H(42B) 109.471 no
C(40) C(42) H(42C) 109.450 no
H(42A) C(42) H(42B) 109.478 no
H(42A) C(42) H(42C) 109.471 no
H(42B) C(42) H(42C) 109.487 no
C(36) C(43) H(43) 107.179 no
C(44) C(43) H(43) 107.191 no
C(45) C(43) H(43) 107.173 no
C(43) C(44) H(44A) 109.467 no
C(43) C(44) H(44B) 109.476 no
C(43) C(44) H(44C) 109.467 no
H(44A) C(44) H(44B) 109.478 no
H(44A) C(44) H(44C) 109.464 no
H(44B) C(44) H(44C) 109.476 no
C(43) C(45) H(45A) 109.467 no
C(43) C(45) H(45B) 109.460 no
C(43) C(45) H(45C) 109.475 no
H(45A) C(45) H(45B) 109.473 no
H(45A) C(45) H(45C) 109.488 no
H(45B) C(45) H(45C) 109.464 no
C(47) C(48) H(48) 118.539 no
C(49) C(48) H(48) 118.527 no
C(49) C(50) H(50) 118.539 no
C(51) C(50) H(50) 118.514 no
C(47) C(52) H(52) 107.330 no
C(53) C(52) H(52) 107.324 no
C(54) C(52) H(52) 107.326 no
C(52) C(53) H(53A) 109.477 no
C(52) C(53) H(53B) 109.467 no
C(52) C(53) H(53C) 109.472 no
H(53A) C(53) H(53B) 109.470 no
H(53A) C(53) H(53C) 109.466 no
H(53B) C(53) H(53C) 109.475 no
C(52) C(54) H(54A) 109.475 no
C(52) C(54) H(54B) 109.473 no
C(52) C(54) H(54C) 109.474 no
H(54A) C(54) H(54B) 109.463 no
H(54A) C(54) H(54C) 109.470 no
H(54B) C(54) H(54C) 109.472 no
C(49) C(55) H(55A) 105.003 no
C(49) C(55) H(55B) 102.169 no
C(56A) C(55) H(55A) 104.998 no
C(56B) C(55) H(55B) 102.177 no
C(57A) C(55) H(55A) 104.991 no
C(57B) C(55) H(55B) 102.176 no
C(55) C(56A) H(56A) 109.475 no
C(55) C(56A) H(56B) 109.464 no
C(55) C(56A) H(56C) 109.471 no
C(56B) C(56A) H(55B) 114.762 no
H(56A) C(56A) H(56B) 109.475 no
H(56A) C(56A) H(56C) 109.472 no
H(56B) C(56A) H(56C) 109.471 no
C(55) C(56B) H(56D) 109.481 no
C(55) C(56B) H(56E) 109.469 no
C(55) C(56B) H(56F) 109.472 no
H(56D) C(56B) H(56E) 109.465 no
H(56D) C(56B) H(56F) 109.474 no
H(56E) C(56B) H(56F) 109.468 no
C(55) C(57A) H(57A) 109.475 no
C(55) C(57A) H(57B) 109.474 no
C(55) C(57A) H(57C) 109.478 no
H(57A) C(57A) H(57B) 109.470 no
H(57A) C(57A) H(57C) 109.470 no
H(57B) C(57A) H(57C) 109.461 no
C(55) C(57B) H(57D) 109.468 no
C(55) C(57B) H(57E) 109.461 no
C(55) C(57B) H(57F) 109.462 no
H(57D) C(57B) H(57E) 109.480 no
H(57D) C(57B) H(57F) 109.483 no
H(57E) C(57B) H(57F) 109.473 no
C(51) C(58) H(58) 107.975 no
C(59) C(58) H(58) 107.996 no
C(60) C(58) H(58) 107.982 no
C(58) C(59) H(59A) 109.466 no
C(58) C(59) H(59B) 109.484 no
C(58) C(59) H(59C) 109.472 no
H(59A) C(59) H(59B) 109.479 no
H(59A) C(59) H(59C) 109.461 no
H(59B) C(59) H(59C) 109.465 no
C(58) C(60) H(60A) 109.471 no
C(58) C(60) H(60B) 109.467 no
C(58) C(60) H(60C) 109.472 no
H(60A) C(60) H(60B) 109.483 no
H(60A) C(60) H(60C) 109.472 no
H(60B) C(60) H(60C) 109.463 no
C(62) C(63) H(63) 118.662 no
C(64) C(63) H(63) 118.645 no
C(64) C(65) H(65) 118.021 no
C(66) C(65) H(65) 118.035 no
C(62) C(67) H(67) 107.399 no
C(68) C(67) H(67) 107.394 no
C(69) C(67) H(67) 107.397 no
C(67) C(68) H(68A) 109.468 no
C(67) C(68) H(68B) 109.461 no
C(67) C(68) H(68C) 109.468 no
H(68A) C(68) H(68B) 109.480 no
H(68A) C(68) H(68C) 109.477 no
H(68B) C(68) H(68C) 109.475 no
C(67) C(69) H(69A) 109.475 no
C(67) C(69) H(69B) 109.474 no
C(67) C(69) H(69C) 109.473 no
H(69A) C(69) H(69B) 109.460 no
H(69A) C(69) H(69C) 109.487 no
H(69B) C(69) H(69C) 109.459 no
C(64) C(70) H(70) 107.668 no
C(71) C(70) H(70) 107.676 no
C(72) C(70) H(70) 107.680 no
C(70) C(71) H(71A) 109.477 no
C(70) C(71) H(71B) 109.479 no
C(70) C(71) H(71C) 109.470 no
H(71A) C(71) H(71B) 109.473 no
H(71A) C(71) H(71C) 109.459 no
H(71B) C(71) H(71C) 109.469 no
C(70) C(72) H(72A) 109.469 no
C(70) C(72) H(72B) 109.485 no
C(70) C(72) H(72C) 109.479 no
H(72A) C(72) H(72B) 109.467 no
H(72A) C(72) H(72C) 109.458 no
H(72B) C(72) H(72C) 109.469 no
C(66) C(73) H(73) 107.771 no
C(74) C(73) H(73) 107.781 no
C(75) C(73) H(73) 107.761 no
C(73) C(74) H(74A) 109.469 no
C(73) C(74) H(74B) 109.468 no
C(73) C(74) H(74C) 109.475 no
H(74A) C(74) H(74B) 109.481 no
H(74A) C(74) H(74C) 109.469 no
H(74B) C(74) H(74C) 109.465 no
C(73) C(75) H(75A) 109.475 no
C(73) C(75) H(75B) 109.466 no
C(73) C(75) H(75C) 109.477 no
H(75A) C(75) H(75B) 109.477 no
H(75A) C(75) H(75C) 109.462 no
H(75B) C(75) H(75C) 109.470 no
C(77) C(78) H(78) 118.291 no
C(79) C(78) H(78) 118.317 no
C(79) C(80) H(80) 118.646 no
C(81) C(80) H(80) 118.658 no
C(77) C(82) H(82) 107.844 no
C(83) C(82) H(82) 107.858 no
C(84) C(82) H(82) 107.853 no
C(82) C(83) H(83A) 109.468 no
C(82) C(83) H(83B) 109.469 no
C(82) C(83) H(83C) 109.481 no
H(83A) C(83) H(83B) 109.467 no
H(83A) C(83) H(83C) 109.465 no
H(83B) C(83) H(83C) 109.476 no
C(82) C(84) H(84A) 109.478 no
C(82) C(84) H(84B) 109.473 no
C(82) C(84) H(84C) 109.475 no
H(84A) C(84) H(84B) 109.460 no
H(84A) C(84) H(84C) 109.470 no
H(84B) C(84) H(84C) 109.471 no
C(79) C(85) H(85) 107.731 no
C(86) C(85) H(85) 107.736 no
C(87) C(85) H(85) 107.727 no
C(85) C(86) H(86A) 109.466 no
C(85) C(86) H(86B) 109.469 no
C(85) C(86) H(86C) 109.478 no
H(86A) C(86) H(86B) 109.473 no
H(86A) C(86) H(86C) 109.465 no
H(86B) C(86) H(86C) 109.477 no
C(85) C(87) H(87A) 107.239 no
C(85) C(87) H(87B) 107.014 no
C(85) C(87) H(87C) 108.780 no
H(87A) C(87) H(87B) 109.407 no
H(87A) C(87) H(87C) 111.899 no
H(87B) C(87) H(87C) 112.256 no
C(81) C(88) H(88) 107.516 no
C(89) C(88) H(88) 107.515 no
C(90) C(88) H(88) 107.523 no
C(88) C(89) H(89A) 109.468 no
C(88) C(89) H(89B) 109.474 no
C(88) C(89) H(89C) 109.467 no
H(89A) C(89) H(89B) 109.468 no
H(89A) C(89) H(89C) 109.474 no
H(89B) C(89) H(89C) 109.477 no
C(88) C(90) H(90A) 109.463 no
C(88) C(90) H(90B) 109.475 no
C(88) C(90) H(90C) 109.470 no
H(90A) C(90) H(90B) 109.474 no
H(90A) C(90) H(90C) 109.469 no
H(90B) C(90) H(90C) 109.476 no
C(92) C(93) H(93) 118.706 no
C(94) C(93) H(93) 118.712 no
C(94) C(95) H(95) 118.656 no
C(96) C(95) H(95) 118.671 no
C(92) C(97) H(97) 107.645 no
C(98) C(97) H(97) 107.649 no
C(99) C(97) H(97) 107.646 no
C(97) C(98) H(98A) 109.473 no
C(97) C(98) H(98B) 109.479 no
C(97) C(98) H(98C) 109.482 no
H(98A) C(98) H(98B) 109.460 no
H(98A) C(98) H(98C) 109.468 no
H(98B) C(98) H(98C) 109.466 no
C(97) C(99) H(99A) 109.458 no
C(97) C(99) H(99B) 109.471 no
C(97) C(99) H(99C) 109.465 no
H(99A) C(99) H(99B) 109.476 no
H(99A) C(99) H(99C) 109.475 no
H(99B) C(99) H(99C) 109.483 no
C(94) C(100) H(100) 107.405 no
C(101) C(100) H(100) 107.419 no
C(102) C(100) H(100) 107.414 no
C(100) C(101) H(10A) 109.466 no
C(100) C(101) H(10B) 109.466 no
C(100) C(101) H(10C) 109.461 no
H(10A) C(101) H(10B) 109.471 no
H(10A) C(101) H(10C) 109.475 no
H(10B) C(101) H(10C) 109.487 no
C(100) C(102) H(10D) 109.466 no
C(100) C(102) H(10E) 109.476 no
C(100) C(102) H(10F) 109.463 no
H(10D) C(102) H(10E) 109.467 no
H(10D) C(102) H(10F) 109.478 no
H(10E) C(102) H(10F) 109.477 no
C(96) C(103) H(103) 107.941 no
C(104) C(103) H(103) 107.958 no
C(105) C(103) H(103) 107.950 no
C(103) C(104) H(10G) 109.460 no
C(103) C(104) H(10H) 109.480 no
C(103) C(104) H(10I) 109.471 no
H(10G) C(104) H(10H) 109.472 no
H(10G) C(104) H(10I) 109.464 no
H(10H) C(104) H(10I) 109.480 no
C(103) C(105) H(10J) 109.474 no
C(103) C(105) H(10K) 109.473 no
C(103) C(105) H(10L) 109.472 no
H(10J) C(105) H(10K) 109.481 no
H(10J) C(105) H(10L) 109.463 no
H(10K) C(105) H(10L) 109.464 no
C(107) C(108) H(108) 118.604 no
C(109) C(108) H(108) 118.615 no
C(109) C(110) H(110) 118.824 no
C(111) C(110) H(110) 118.833 no
C(107) C(112) H(112) 108.047 no
C(113) C(112) H(112) 108.052 no
C(114) C(112) H(112) 108.041 no
C(112) C(113) H(11D) 109.471 no
C(112) C(113) H(11E) 109.467 no
C(112) C(113) H(11F) 109.473 no
H(11D) C(113) H(11E) 109.474 no
H(11D) C(113) H(11F) 109.476 no
H(11E) C(113) H(11F) 109.467 no
C(112) C(114) H(11G) 109.470 no
C(112) C(114) H(11H) 109.476 no
C(112) C(114) H(11I) 109.465 no
H(11G) C(114) H(11H) 109.487 no
H(11G) C(114) H(11I) 109.465 no
H(11H) C(114) H(11I) 109.464 no
C(109) C(115) H(115) 107.514 no
C(116) C(115) H(115) 107.521 no
C(117) C(115) H(115) 107.511 no
C(115) C(116) H(11J) 109.477 no
C(115) C(116) H(11K) 109.468 no
C(115) C(116) H(11L) 109.488 no
H(11J) C(116) H(11K) 109.460 no
H(11J) C(116) H(11L) 109.461 no
H(11K) C(116) H(11L) 109.473 no
C(115) C(117) H(11M) 109.466 no
C(115) C(117) H(11N) 109.467 no
C(115) C(117) H(11O) 109.465 no
H(11M) C(117) H(11N) 109.472 no
H(11M) C(117) H(11O) 109.481 no
H(11N) C(117) H(11O) 109.476 no
C(111) C(118) H(118) 107.402 no
C(119) C(118) H(118) 107.393 no
C(120) C(118) H(118) 107.404 no
C(118) C(119) H(11P) 109.481 no
C(118) C(119) H(11Q) 109.463 no
C(118) C(119) H(11R) 109.476 no
H(11P) C(119) H(11Q) 109.469 no
H(11P) C(119) H(11R) 109.483 no
H(11Q) C(119) H(11R) 109.457 no
C(118) C(120) H(12D) 109.473 no
C(118) C(120) H(12E) 109.477 no
C(118) C(120) H(12F) 109.468 no
H(12D) C(120) H(12E) 109.483 no
H(12D) C(120) H(12F) 109.462 no
H(12E) C(120) H(12F) 109.463 no

loop_
_geom_bond_atom_site_label_1
_geom_bond_atom_site_label_2
_geom_bond_distance
_geom_bond_publ_flag
Te(1) Te(2) 3.1188(5) yes
Te(1) Te(3) 3.1248(5) yes
Te(1) O(1) 2.083(3) yes
Te(1) O(2) 1.914(3) yes
Te(1) O(3) 2.081(4) yes
Te(1) O(4) 1.917(3) yes
Te(1) C(1) 2.179(6) yes
Te(1) C(16) 2.158(4) yes
Te(2) O(1) 1.929(3) yes
Te(2) O(2) 2.136(3) yes
Te(2) O(9) 1.982(3) yes
Te(2) C(31) 2.134(5) yes
Te(3) O(3) 1.938(3) yes
Te(3) O(4) 2.132(4) yes
Te(3) O(10) 1.982(4) yes
Te(3) C(46) 2.137(5) yes
Te(4) Te(5) 3.1169(4) yes
Te(4) Te(6) 3.1095(5) yes
Te(4) O(5) 1.914(3) yes
Te(4) O(6) 2.077(3) yes
Te(4) O(7) 1.916(3) yes
Te(4) O(8) 2.072(3) yes
Te(4) C(61) 2.176(5) yes
Te(4) C(76) 2.171(5) yes
Te(5) O(5) 2.133(3) yes
Te(5) O(6) 1.929(3) yes
Te(5) O(10) 1.990(3) yes
Te(5) C(91) 2.126(5) yes
Te(6) O(7) 2.125(3) yes
Te(6) O(8) 1.934(3) yes
Te(6) O(9) 1.992(3) yes
Te(6) C(106) 2.131(4) yes
C(1) C(2) 1.404(6) yes
C(1) C(6) 1.427(6) yes
C(2) C(3) 1.407(8) yes
C(2) C(7) 1.522(6) yes
C(3) C(4) 1.384(7) yes
C(4) C(5) 1.383(7) yes
C(4) C(10) 1.523(9) yes
C(5) C(6) 1.385(8) yes
C(6) C(13) 1.533(7) yes
C(7) C(8) 1.535(7) yes
C(7) C(9) 1.530(7) yes
C(10) C(11) 1.522(9) yes
C(10) C(12) 1.529(10) yes
C(13) C(14) 1.509(7) yes
C(13) C(15) 1.516(8) yes
C(16) C(17) 1.414(7) yes
C(16) C(21) 1.421(7) yes
C(17) C(18) 1.388(6) yes
C(17) C(22) 1.529(7) yes
C(18) C(19) 1.373(7) yes
C(19) C(20) 1.383(8) yes
C(19) C(25) 1.524(7) yes
C(20) C(21) 1.387(6) yes
C(21) C(28) 1.528(8) yes
C(22) C(23) 1.538(7) yes
C(22) C(24) 1.542(9) yes
C(25) C(26) 1.512(10) yes
C(25) C(27) 1.508(7) yes
C(28) C(29) 1.529(9) yes
C(28) C(30) 1.522(7) yes
C(31) C(32) 1.404(7) yes
C(31) C(36) 1.408(6) yes
C(32) C(33) 1.390(7) yes
C(32) C(37) 1.528(6) yes
C(33) C(34) 1.389(6) yes
C(34) C(35) 1.386(8) yes
C(34) C(40) 1.525(7) yes
C(35) C(36) 1.390(7) yes
C(36) C(43) 1.524(7) yes
C(37) C(38) 1.529(8) yes
C(37) C(39) 1.523(6) yes
C(40) C(41) 1.522(11) yes
C(40) C(42) 1.509(8) yes
C(43) C(44) 1.527(6) yes
C(43) C(45) 1.537(9) yes
C(46) C(47) 1.411(7) yes
C(46) C(51) 1.401(7) yes
C(47) C(48) 1.391(7) yes
C(47) C(52) 1.519(7) yes
C(48) C(49) 1.363(9) yes
C(49) C(50) 1.375(8) yes
C(49) C(55) 1.514(9) yes
C(50) C(51) 1.395(7) yes
C(51) C(58) 1.513(7) yes
C(52) C(53) 1.535(10) yes
C(52) C(54) 1.522(9) yes
C(55) C(56A) 1.436(14) yes
C(55) C(56B) 1.50(4) yes
C(55) C(57A) 1.46(2) yes
C(55) C(57B) 1.49(3) yes
C(56A) C(56B) 1.05(7) yes
C(57A) C(57B) 0.96(7) yes
C(58) C(59) 1.539(7) yes
C(58) C(60) 1.528(9) yes
C(61) C(62) 1.403(6) yes
C(61) C(66) 1.416(6) yes
C(62) C(63) 1.411(7) yes
C(62) C(67) 1.539(6) yes
C(63) C(64) 1.367(7) yes
C(64) C(65) 1.387(6) yes
C(64) C(70) 1.518(8) yes
C(65) C(66) 1.398(7) yes
C(66) C(73) 1.517(6) yes
C(67) C(68) 1.532(7) yes
C(67) C(69) 1.523(7) yes
C(70) C(71) 1.528(10) yes
C(70) C(72) 1.506(9) yes
C(73) C(74) 1.523(7) yes
C(73) C(75) 1.522(8) yes
C(76) C(77) 1.414(6) yes
C(76) C(81) 1.410(8) yes
C(77) C(78) 1.396(7) yes
C(77) C(82) 1.535(8) yes
C(78) C(79) 1.377(9) yes
C(79) C(80) 1.377(7) yes
C(79) C(85) 1.533(8) yes
C(80) C(81) 1.403(7) yes
C(81) C(88) 1.535(7) yes
C(82) C(83) 1.516(7) yes
C(82) C(84) 1.521(7) yes
C(85) C(86) 1.520(8) yes
C(85) C(87) 1.552(8) yes
C(88) C(89) 1.541(8) yes
C(88) C(90) 1.533(7) yes
C(91) C(92) 1.412(6) yes
C(91) C(96) 1.407(6) yes
C(92) C(93) 1.392(7) yes
C(92) C(97) 1.523(6) yes
C(93) C(94) 1.381(7) yes
C(94) C(95) 1.392(7) yes
C(94) C(100) 1.521(8) yes
C(95) C(96) 1.385(7) yes
C(96) C(103) 1.525(6) yes
C(97) C(98) 1.516(8) yes
C(97) C(99) 1.527(9) yes
C(100) C(101) 1.528(10) yes
C(100) C(102) 1.518(11) yes
C(103) C(104) 1.526(8) yes
C(103) C(105) 1.527(7) yes
C(106) C(107) 1.409(6) yes
C(106) C(111) 1.400(6) yes
C(107) C(108) 1.398(6) yes
C(107) C(112) 1.526(6) yes
C(108) C(109) 1.379(7) yes
C(109) C(110) 1.398(6) yes
C(109) C(115) 1.519(7) yes
C(110) C(111) 1.385(6) yes
C(111) C(118) 1.533(6) yes
C(112) C(113) 1.527(7) yes
C(112) C(114) 1.531(7) yes
C(115) C(116) 1.530(8) yes
C(115) C(117) 1.529(6) yes
C(118) C(119) 1.519(8) yes
C(118) C(120) 1.519(6) yes
C(3) H(3) 0.950 no
C(5) H(5) 0.950 no
C(7) H(7) 1.000 no
C(8) H(8A) 0.980 no
C(8) H(8B) 0.980 no
C(8) H(8C) 0.980 no
C(9) H(9A) 0.980 no
C(9) H(9B) 0.980 no
C(9) H(9C) 0.980 no
C(10) H(10) 1.000 no
C(11) H(11A) 0.980 no
C(11) H(11B) 0.980 no
C(11) H(11C) 0.980 no
C(12) H(12A) 0.980 no
C(12) H(12B) 0.980 no
C(12) H(12C) 0.980 no
C(13) H(13) 1.000 no
C(14) H(14A) 0.980 no
C(14) H(14B) 0.980 no
C(14) H(14C) 0.980 no
C(15) H(15A) 0.980 no
C(15) H(15B) 0.980 no
C(15) H(15C) 0.980 no
C(18) H(18) 0.950 no
C(20) H(20) 0.950 no
C(22) H(22) 1.000 no
C(23) H(23A) 0.980 no
C(23) H(23B) 0.980 no
C(23) H(23C) 0.980 no
C(24) H(24A) 0.980 no
C(24) H(24B) 0.980 no
C(24) H(24C) 0.980 no
C(25) H(25) 1.000 no
C(26) H(26A) 0.980 no
C(26) H(26B) 0.980 no
C(26) H(26C) 0.980 no
C(27) H(27A) 0.980 no
C(27) H(27B) 0.980 no
C(27) H(27C) 0.980 no
C(28) H(28) 1.000 no
C(29) H(29A) 0.980 no
C(29) H(29B) 0.980 no
C(29) H(29C) 0.980 no
C(30) H(30A) 0.980 no
C(30) H(30B) 0.980 no
C(30) H(30C) 0.980 no
C(33) H(33) 0.950 no
C(35) H(35) 0.950 no
C(37) H(37) 1.000 no
C(38) H(38A) 0.980 no
C(38) H(38B) 0.980 no
C(38) H(38C) 0.980 no
C(39) H(39A) 0.980 no
C(39) H(39B) 0.980 no
C(39) H(39C) 0.980 no
C(40) H(40) 1.000 no
C(41) H(41A) 0.980 no
C(41) H(41B) 0.980 no
C(41) H(41C) 0.980 no
C(42) H(42A) 0.980 no
C(42) H(42B) 0.980 no
C(42) H(42C) 0.980 no
C(43) H(43) 1.000 no
C(44) H(44A) 0.980 no
C(44) H(44B) 0.980 no
C(44) H(44C) 0.980 no
C(45) H(45A) 0.980 no
C(45) H(45B) 0.980 no
C(45) H(45C) 0.980 no
C(48) H(48) 0.950 no
C(50) H(50) 0.950 no
C(52) H(52) 1.000 no
C(53) H(53A) 0.980 no
C(53) H(53B) 0.980 no
C(53) H(53C) 0.980 no
C(54) H(54A) 0.980 no
C(54) H(54B) 0.980 no
C(54) H(54C) 0.980 no
C(55) H(55A) 1.000 no
C(55) H(55B) 1.000 no
C(56A) H(56A) 0.980 no
C(56A) H(56B) 0.980 no
C(56A) H(56C) 0.980 no
C(56A) H(56D) 1.260 no
C(56A) H(56E) 1.145 no
C(56A) H(55B) 1.285 no
C(56B) H(56A) 0.989 no
C(56B) H(56C) 1.328 no
C(56B) H(56D) 0.980 no
C(56B) H(56E) 0.980 no
C(56B) H(56F) 0.980 no
C(56B) H(55A) 1.422 no
C(57A) H(57A) 0.980 no
C(57A) H(57B) 0.980 no
C(57A) H(57C) 0.980 no
C(57A) H(57D) 1.079 no
C(57A) H(57F) 1.176 no
C(57A) H(55B) 1.389 no
C(57B) H(57A) 1.055 no
C(57B) H(57B) 1.143 no
C(57B) H(57D) 0.980 no
C(57B) H(57E) 0.980 no
C(57B) H(57F) 0.980 no
C(57B) H(55A) 1.452 no
C(58) H(58) 1.000 no
C(59) H(59A) 0.980 no
C(59) H(59B) 0.980 no
C(59) H(59C) 0.980 no
C(60) H(60A) 0.980 no
C(60) H(60B) 0.980 no
C(60) H(60C) 0.980 no
C(63) H(63) 0.950 no
C(65) H(65) 0.950 no
C(67) H(67) 1.000 no
C(68) H(68A) 0.980 no
C(68) H(68B) 0.980 no
C(68) H(68C) 0.980 no
C(69) H(69A) 0.980 no
C(69) H(69B) 0.980 no
C(69) H(69C) 0.980 no
C(70) H(70) 1.000 no
C(71) H(71A) 0.980 no
C(71) H(71B) 0.980 no
C(71) H(71C) 0.980 no
C(72) H(72A) 0.980 no
C(72) H(72B) 0.980 no
C(72) H(72C) 0.980 no
C(73) H(73) 1.000 no
C(74) H(74A) 0.980 no
C(74) H(74B) 0.980 no
C(74) H(74C) 0.980 no
C(75) H(75A) 0.980 no
C(75) H(75B) 0.980 no
C(75) H(75C) 0.980 no
C(78) H(78) 0.950 no
C(80) H(80) 0.950 no
C(82) H(82) 1.000 no
C(83) H(83A) 0.980 no
C(83) H(83B) 0.980 no
C(83) H(83C) 0.980 no
C(84) H(84A) 0.980 no
C(84) H(84B) 0.980 no
C(84) H(84C) 0.980 no
C(85) H(85) 1.000 no
C(86) H(86A) 0.980 no
C(86) H(86B) 0.980 no
C(86) H(86C) 0.980 no
C(87) H(87A) 0.982 no
C(87) H(87B) 0.978 no
C(87) H(87C) 0.949 no
C(88) H(88) 1.000 no
C(89) H(89A) 0.980 no
C(89) H(89B) 0.980 no
C(89) H(89C) 0.980 no
C(90) H(90A) 0.980 no
C(90) H(90B) 0.980 no
C(90) H(90C) 0.980 no
C(93) H(93) 0.950 no
C(95) H(95) 0.950 no
C(97) H(97) 1.000 no
C(98) H(98A) 0.980 no
C(98) H(98B) 0.980 no
C(98) H(98C) 0.980 no
C(99) H(99A) 0.980 no
C(99) H(99B) 0.980 no
C(99) H(99C) 0.980 no
C(100) H(100) 1.000 no
C(101) H(10A) 0.980 no
C(101) H(10B) 0.980 no
C(101) H(10C) 0.980 no
C(102) H(10D) 0.980 no
C(102) H(10E) 0.980 no
C(102) H(10F) 0.980 no
C(103) H(103) 1.000 no
C(104) H(10G) 0.980 no
C(104) H(10H) 0.980 no
C(104) H(10I) 0.980 no
C(105) H(10J) 0.980 no
C(105) H(10K) 0.980 no
C(105) H(10L) 0.980 no
C(108) H(108) 0.950 no
C(110) H(110) 0.950 no
C(112) H(112) 1.000 no
C(113) H(11D) 0.980 no
C(113) H(11E) 0.980 no
C(113) H(11F) 0.980 no
C(114) H(11G) 0.980 no
C(114) H(11H) 0.980 no
C(114) H(11I) 0.980 no
C(115) H(115) 1.000 no
C(116) H(11J) 0.980 no
C(116) H(11K) 0.980 no
C(116) H(11L) 0.980 no
C(117) H(11M) 0.980 no
C(117) H(11N) 0.980 no
C(117) H(11O) 0.980 no
C(118) H(118) 1.000 no
C(119) H(11P) 0.980 no
C(119) H(11Q) 0.980 no
C(119) H(11R) 0.980 no
C(120) H(12D) 0.980 no
C(120) H(12E) 0.980 no
C(120) H(12F) 0.980 no
H(56A) H(56D) 0.360 no
H(56C) H(56E) 0.582 no
H(57B) H(57F) 0.404 no
